data_4088990
loop_
_publ_author_name
'Chan, Allen L.'
'Estrada, Jess'
'Kefalidis, Christos E.'
'Lavallo, Vincent'

_publ_section_title
;
 Changing the Charge: Electrostatic Effects in Pd-Catalyzed Cross-Coupling
;
_journal_issue 19
_journal_name_full Organometallics
_journal_page_first 3257
_journal_paper_doi 10.1021/acs.organomet.6b00622
_journal_volume 35
_journal_year 2016
_chemical_formula_sum 'C46 H114 B22 Li2 O8 P2 Pd'
_chemical_formula_weight 1215.41
_space_group_crystal_system triclinic
_space_group_IT_number 2
_space_group_name_Hall '-P 1'
_space_group_name_H-M_alt 'P -1'
_atom_sites_solution_hydrogens geom
_audit_creation_method SHELXL-2013
_cell_angle_alpha 79.872(4)
_cell_angle_beta 89.316(4)
_cell_angle_gamma 83.876(4)
_cell_formula_units_Z 2
_cell_length_a 11.169(3)
_cell_length_b 17.028(4)
_cell_length_c 18.824(4)
_cell_measurement_reflns_used 9897
_cell_measurement_temperature 250(2)
_cell_measurement_theta_max 25.46
_cell_measurement_theta_min 2.27
_cell_volume 3504.1(15)
_computing_cell_refinement 'Bruker SAINT'
_computing_data_collection 'Bruker APEX2'
_computing_data_reduction 'Bruker SAINT'
_computing_molecular_graphics 'Bruker SHELXTL'
_computing_publication_material 'Bruker SHELXTL'
_computing_structure_refinement 'SHELXL-2013 (Sheldrick, 2013)'
_computing_structure_solution 'SHELXS-97 (Sheldrick 2008)'
_diffrn_ambient_temperature 250(2)
_diffrn_measured_fraction_theta_full 0.999
_diffrn_measured_fraction_theta_max 0.999
_diffrn_measurement_device_type 'Bruker APEX-II CCD'
_diffrn_measurement_method '\f and \w scans'
_diffrn_radiation_type MoK\a
_diffrn_radiation_wavelength 0.71073
_diffrn_reflns_av_R_equivalents 0.0248
_diffrn_reflns_av_unetI/netI 0.0562
_diffrn_reflns_Laue_measured_fraction_full 0.999
_diffrn_reflns_Laue_measured_fraction_max 0.999
_diffrn_reflns_limit_h_max 13
_diffrn_reflns_limit_h_min -13
_diffrn_reflns_limit_k_max 20
_diffrn_reflns_limit_k_min -20
_diffrn_reflns_limit_l_max 22
_diffrn_reflns_limit_l_min 0
_diffrn_reflns_number 23159
_diffrn_reflns_point_group_measured_fraction_full 0.999
_diffrn_reflns_point_group_measured_fraction_max 0.999
_diffrn_reflns_theta_full 25.242
_diffrn_reflns_theta_max 25.350
_diffrn_reflns_theta_min 1.493
_exptl_absorpt_coefficient_mu 0.353
_exptl_absorpt_correction_type multi-scan
_exptl_absorpt_process_details 'Bruker TWINABS'
_exptl_crystal_colour colourless
_exptl_crystal_density_diffrn 1.152
_exptl_crystal_density_meas ?
_exptl_crystal_density_method 'not measured'
_exptl_crystal_description 'thin plate frag'
_exptl_crystal_F_000 1292
_exptl_crystal_size_max 0.403
_exptl_crystal_size_mid 0.209
_exptl_crystal_size_min 0.028
_exptl_transmission_factor_max 0.745
_exptl_transmission_factor_min 0.661
_refine_diff_density_max 0.408
_refine_diff_density_min -0.317
_refine_diff_density_rms 0.050
_refine_ls_extinction_method none
_refine_ls_goodness_of_fit_ref 1.015
_refine_ls_hydrogen_treatment constr
_refine_ls_matrix_type full
_refine_ls_number_parameters 1000
_refine_ls_number_reflns 12756
_refine_ls_number_restraints 1408
_refine_ls_restrained_S_all 0.980
_refine_ls_R_factor_all 0.0810
_refine_ls_R_factor_gt 0.0484
_refine_ls_shift/su_max 0.001
_refine_ls_shift/su_mean 0.000
_refine_ls_structure_factor_coef Fsqd
_refine_ls_weighting_details 'w=1/[\s^2^(Fo^2^)+(0.0598P)^2^+0.2698P] where P=(Fo^2^+2Fc^2^)/3'
_refine_ls_weighting_scheme calc
_refine_ls_wR_factor_gt 0.1008
_refine_ls_wR_factor_ref 0.1135
_reflns_Friedel_coverage 0.000
_reflns_number_gt 9320
_reflns_number_total 12756
_reflns_threshold_expression 'I > 2\s(I)'
_cod_data_source_file om6b00622_si_002.cif
_cod_data_source_block Compound_2
_cod_depositor_comments
;
The following automatic conversions were performed:

data item '_exptl_crystal_density_meas' value 'not measured' was
changed to '?' -- the value is perceived as not measured.

Automatic conversion script
Id: cif_fix_values 6909 2019-04-08 15:41:33Z antanas 
;
_cod_original_cell_volume 3503.9(14)
_cod_database_code 4088990
_shelx_space_group_comment
; 
The symmetry employed for this shelxl refinement is uniquely defined 
by the following loop, which should always be used as a source of 
symmetry information in preference to the above space-group names. 
They are only intended as comments. 
;
_shelx_estimated_absorpt_t_min 0.871
_shelx_estimated_absorpt_t_max 0.990
_shelxl_version_number 2013-4

loop_
_space_group_symop_operation_xyz
'x, y, z'
'-x, -y, -z'

loop_
_atom_site_label
_atom_site_type_symbol
_atom_site_fract_x
_atom_site_fract_y
_atom_site_fract_z
_atom_site_U_iso_or_equiv
_atom_site_adp_type
_atom_site_occupancy
_atom_site_site_symmetry_order
_atom_site_calc_flag
_atom_site_refinement_flags_posn
_atom_site_refinement_flags_adp
_atom_site_refinement_flags_occupancy
_atom_site_disorder_assembly
_atom_site_disorder_group
Pd1 Pd 0.59470(2) 0.50997(2) 0.24936(2) 0.05090(11) Uani 1 1 d . . . . .
P1A P 0.74865(8) 0.42096(6) 0.22571(5) 0.0465(2) Uani 1 1 d . . . . .
C1A C 0.7554(3) 0.3201(2) 0.28545(19) 0.0478(8) Uani 1 1 d . . . . .
B2A B 0.7160(4) 0.2373(3) 0.2544(3) 0.0590(11) Uani 1 1 d . . . . .
H2A H 0.6947 0.2370 0.1970 0.071 Uiso 1 1 calc R U . . .
B3A B 0.6173(4) 0.2894(3) 0.3088(2) 0.0575(12) Uani 1 1 d . . . . .
H3A H 0.5312 0.3235 0.2873 0.069 Uiso 1 1 calc R U . . .
B4A B 0.7054(4) 0.3237(3) 0.3719(2) 0.0551(11) Uani 1 1 d . . . . .
H4A H 0.6781 0.3803 0.3920 0.066 Uiso 1 1 calc R U . . .
B5A B 0.8579(4) 0.2921(3) 0.3557(2) 0.0544(11) Uani 1 1 d . . . . .
H5A H 0.9311 0.3284 0.3652 0.065 Uiso 1 1 calc R U . . .
B6A B 0.8638(4) 0.2402(3) 0.2834(3) 0.0588(12) Uani 1 1 d . . . . .
H6A H 0.9401 0.2426 0.2450 0.071 Uiso 1 1 calc R U . . .
B7A B 0.7921(5) 0.1531(3) 0.3095(3) 0.0702(14) Uani 1 1 d . . . . .
H7A H 0.8211 0.0970 0.2888 0.084 Uiso 1 1 calc R U . . .
B8A B 0.6386(5) 0.1836(3) 0.3258(3) 0.0691(13) Uani 1 1 d . . . . .
H8A H 0.5659 0.1472 0.3157 0.083 Uiso 1 1 calc R U . . .
B9A B 0.6316(4) 0.2371(3) 0.3983(3) 0.0630(12) Uani 1 1 d . . . . .
H9A H 0.5547 0.2365 0.4362 0.076 Uiso 1 1 calc R U . . .
B10A B 0.7812(5) 0.2386(3) 0.4275(3) 0.0650(13) Uani 1 1 d . . . . .
H10A H 0.8035 0.2389 0.4848 0.078 Uiso 1 1 calc R U . . .
B11A B 0.8795(4) 0.1869(3) 0.3720(3) 0.0649(13) Uani 1 1 d . . . . .
H11A H 0.9661 0.1530 0.3927 0.078 Uiso 1 1 calc R U . . .
B12A B 0.7383(5) 0.1518(3) 0.3991(3) 0.0690(13) Uani 1 1 d . . . . .
H12A H 0.7314 0.0951 0.4376 0.083 Uiso 1 1 calc R U . . .
C2A C 0.7444(4) 0.4074(3) 0.1304(2) 0.0651(11) Uani 1 1 d . . . . .
H2C H 0.7598 0.4604 0.1029 0.078 Uiso 1 1 calc R U . . .
C3A C 0.8397(5) 0.3492(3) 0.1029(2) 0.0906(15) Uani 1 1 d . . . . .
H3C H 0.8442 0.3626 0.0507 0.136 Uiso 1 1 calc R U . . .
H3D H 0.8182 0.2949 0.1165 0.136 Uiso 1 1 calc R U . . .
H3E H 0.9173 0.3530 0.1239 0.136 Uiso 1 1 calc R U . . .
C4A C 0.6175(4) 0.3973(3) 0.1072(2) 0.0832(14) Uani 1 1 d . . . . .
H4C H 0.6158 0.3983 0.0555 0.125 Uiso 1 1 calc R U . . .
H4D H 0.5618 0.4408 0.1190 0.125 Uiso 1 1 calc R U . . .
H4E H 0.5942 0.3465 0.1322 0.125 Uiso 1 1 calc R U . . .
C5A C 0.9016(3) 0.4531(2) 0.2352(2) 0.0601(10) Uani 1 1 d . . . . .
H5C H 0.9626 0.4057 0.2413 0.072 Uiso 1 1 calc R U . . .
C6A C 0.9326(4) 0.5141(3) 0.1691(3) 0.0868(14) Uani 1 1 d . . . . .
H6C H 1.0031 0.5388 0.1798 0.130 Uiso 1 1 calc R U . . .
H6D H 0.8652 0.5551 0.1575 0.130 Uiso 1 1 calc R U . . .
H6E H 0.9493 0.4869 0.1284 0.130 Uiso 1 1 calc R U . . .
C7A C 0.9020(3) 0.4932(3) 0.3019(2) 0.0746(12) Uani 1 1 d . . . . .
H7C H 0.9832 0.5043 0.3112 0.112 Uiso 1 1 calc R U . . .
H7D H 0.8737 0.4577 0.3432 0.112 Uiso 1 1 calc R U . . .
H7E H 0.8492 0.5431 0.2935 0.112 Uiso 1 1 calc R U . . .
C1B C 0.3678(3) 0.67473(19) 0.21918(18) 0.0442(8) Uani 1 1 d . . . . .
B2B B 0.2164(4) 0.6950(3) 0.1989(3) 0.0666(13) Uani 1 1 d . . . . .
H2B H 0.1462 0.6587 0.2255 0.080 Uiso 1 1 calc R U . . .
B3B B 0.3211(4) 0.6596(3) 0.1368(2) 0.0612(12) Uani 1 1 d . . . . .
H3B H 0.3197 0.5991 0.1227 0.073 Uiso 1 1 calc R U . . .
B4B B 0.4579(4) 0.6995(3) 0.1446(2) 0.0599(12) Uani 1 1 d . . . . .
H4B H 0.5459 0.6659 0.1357 0.072 Uiso 1 1 calc R U . . .
B5B B 0.4396(5) 0.7597(3) 0.2105(3) 0.0661(13) Uani 1 1 d . . . . .
H5B H 0.5166 0.7655 0.2452 0.079 Uiso 1 1 calc R U . . .
B6B B 0.2907(5) 0.7582(3) 0.2445(3) 0.0676(14) Uani 1 1 d . . . . .
H6B H 0.2692 0.7636 0.3013 0.081 Uiso 1 1 calc R U . . .
B7B B 0.1914(5) 0.8004(3) 0.1719(3) 0.0840(17) Uani 1 1 d . . . . .
H7B H 0.1032 0.8339 0.1804 0.101 Uiso 1 1 calc R U . . .
B8B B 0.2100(5) 0.7390(3) 0.1059(3) 0.0790(16) Uani 1 1 d . . . . .
H8B H 0.1341 0.7315 0.0710 0.095 Uiso 1 1 calc R U . . .
B9B B 0.3562(5) 0.7420(3) 0.0729(3) 0.0740(15) Uani 1 1 d . . . . .
H9B H 0.3768 0.7367 0.0160 0.089 Uiso 1 1 calc R U . . .
B10B B 0.4310(5) 0.8042(3) 0.1192(3) 0.0769(15) Uani 1 1 d . . . . .
H10B H 0.5018 0.8403 0.0932 0.092 Uiso 1 1 calc R U . . .
B11B B 0.3284(6) 0.8411(3) 0.1807(3) 0.0844(17) Uani 1 1 d . . . . .
H11B H 0.3310 0.9011 0.1955 0.101 Uiso 1 1 calc R U . . .
B12B B 0.2783(5) 0.8289(3) 0.0950(3) 0.0821(17) Uani 1 1 d . . . . .
H12B H 0.2481 0.8814 0.0529 0.099 Uiso 1 1 calc R U . . .
P1B P 0.43325(8) 0.58561(6) 0.28522(5) 0.0468(2) Uani 1 1 d . . . . .
C2B C 0.3079(3) 0.5235(2) 0.3129(2) 0.0651(11) Uani 1 1 d . . . . .
H2D H 0.2388 0.5571 0.3292 0.078 Uiso 1 1 calc R U . . .
C3B C 0.2681(4) 0.4836(3) 0.2525(3) 0.0810(13) Uani 1 1 d . . . . .
H3F H 0.2128 0.4449 0.2713 0.122 Uiso 1 1 calc R U . . .
H3G H 0.3378 0.4565 0.2324 0.122 Uiso 1 1 calc R U . . .
H3H H 0.2280 0.5240 0.2150 0.122 Uiso 1 1 calc R U . . .
C4B C 0.3545(5) 0.4564(3) 0.3757(3) 0.0922(16) Uani 1 1 d . . . . .
H4F H 0.2932 0.4201 0.3886 0.138 Uiso 1 1 calc R U . . .
H4G H 0.3725 0.4800 0.4171 0.138 Uiso 1 1 calc R U . . .
H4H H 0.4269 0.4269 0.3609 0.138 Uiso 1 1 calc R U . . .
C5B C 0.4624(4) 0.6293(2) 0.3671(2) 0.0635(11) Uani 1 1 d . . . . .
H5D H 0.4853 0.6837 0.3487 0.076 Uiso 1 1 calc R U . . .
C6B C 0.3577(5) 0.6408(3) 0.4194(2) 0.0958(17) Uani 1 1 d . . . . .
H6F H 0.3746 0.6803 0.4483 0.144 Uiso 1 1 calc R U . . .
H6G H 0.3487 0.5902 0.4508 0.144 Uiso 1 1 calc R U . . .
H6H H 0.2839 0.6592 0.3921 0.144 Uiso 1 1 calc R U . . .
C7B C 0.5731(5) 0.5831(3) 0.4084(2) 0.0953(16) Uani 1 1 d . . . . .
H7F H 0.5876 0.6068 0.4504 0.143 Uiso 1 1 calc R U . . .
H7G H 0.6428 0.5858 0.3772 0.143 Uiso 1 1 calc R U . . .
H7H H 0.5588 0.5275 0.4239 0.143 Uiso 1 1 calc R U . . .
Li1 Li 0.8159(6) 0.8200(5) 0.3590(4) 0.075(2) Uani 1 1 d D . . . .
O1T O 0.8031(3) 0.80411(17) 0.26110(17) 0.0825(9) Uani 1 1 d . U . . .
C1T C 0.8251(5) 0.7316(3) 0.2324(3) 0.1039(17) Uani 1 1 d . U . . .
H1A H 0.7663 0.6946 0.2512 0.125 Uiso 1 1 calc R U . . .
H1B H 0.9060 0.7054 0.2461 0.125 Uiso 1 1 calc R U . . .
C2T C 0.8144(6) 0.7533(4) 0.1534(3) 0.1141(18) Uani 1 1 d . U . . .
H2E H 0.8858 0.7304 0.1303 0.137 Uiso 1 1 calc R U . . .
H2F H 0.7431 0.7331 0.1363 0.137 Uiso 1 1 calc R U . . .
C3T C 0.8037(6) 0.8414(4) 0.1362(3) 0.125(2) Uani 1 1 d . U . . .
H3I H 0.7461 0.8618 0.0967 0.149 Uiso 1 1 calc R U . . .
H3J H 0.8818 0.8608 0.1229 0.149 Uiso 1 1 calc R U . . .
C4T C 0.7598(6) 0.8656(3) 0.2041(3) 0.1073(17) Uani 1 1 d . U . . .
H4I H 0.7896 0.9163 0.2095 0.129 Uiso 1 1 calc R U . . .
H4J H 0.6716 0.8729 0.2042 0.129 Uiso 1 1 calc R U . . .
O2X O 0.655(6) 0.855(4) 0.385(4) 0.093(7) Uani 0.221(3) 1 d . U P A 1
C5X C 0.585(3) 0.9253(15) 0.3335(17) 0.102(4) Uani 0.221(3) 1 d . U P A 1
H5E H 0.5368 0.9063 0.2981 0.122 Uiso 0.221(3) 1 calc R U P A 1
H5F H 0.6388 0.9628 0.3083 0.122 Uiso 0.221(3) 1 calc R U P A 1
C6X C 0.502(4) 0.965(3) 0.391(3) 0.115(5) Uani 0.221(3) 1 d . U P A 1
H6I H 0.5485 0.9953 0.4182 0.138 Uiso 0.221(3) 1 calc R U P A 1
H6J H 0.4336 0.9998 0.3673 0.138 Uiso 0.221(3) 1 calc R U P A 1
C7X C 0.473(3) 0.913(2) 0.426(2) 0.096(6) Uani 0.221(3) 1 d . U P A 1
H7I H 0.4174 0.8865 0.3998 0.116 Uiso 0.221(3) 1 calc R U P A 1
H7J H 0.4328 0.9276 0.4686 0.116 Uiso 0.221(3) 1 calc R U P A 1
C8X C 0.607(3) 0.8493(17) 0.4490(17) 0.097(3) Uani 0.221(3) 1 d . U P A 1
H8C H 0.6562 0.8696 0.4831 0.117 Uiso 0.221(3) 1 calc R U P A 1
H8D H 0.5911 0.7942 0.4689 0.117 Uiso 0.221(3) 1 calc R U P A 1
O2T O 0.673(3) 0.8570(19) 0.399(2) 0.082(4) Uani 0.436(3) 1 d . U P A 2
C5T C 0.579(2) 0.8098(12) 0.4110(18) 0.097(3) Uani 0.436(3) 1 d . U P A 2
H5G H 0.5849 0.7772 0.4595 0.117 Uiso 0.436(3) 1 calc R U P A 2
H5H H 0.5786 0.7743 0.3753 0.117 Uiso 0.436(3) 1 calc R U P A 2
C6T C 0.452(2) 0.8783(15) 0.4024(19) 0.105(4) Uani 0.436(3) 1 d . U P A 2
H6K H 0.3891 0.8609 0.3748 0.127 Uiso 0.436(3) 1 calc R U P A 2
H6L H 0.4202 0.8854 0.4499 0.127 Uiso 0.436(3) 1 calc R U P A 2
C7T C 0.4896(19) 0.9450(13) 0.3679(13) 0.115(5) Uani 0.436(3) 1 d . U P A 2
H7K H 0.4459 0.9905 0.3859 0.138 Uiso 0.436(3) 1 calc R U P A 2
H7L H 0.4700 0.9506 0.3165 0.138 Uiso 0.436(3) 1 calc R U P A 2
C8T C 0.6192(14) 0.9486(8) 0.3757(11) 0.102(4) Uani 0.436(3) 1 d . U P A 2
H8E H 0.6354 0.9798 0.4129 0.122 Uiso 0.436(3) 1 calc R U P A 2
H8F H 0.6539 0.9728 0.3300 0.122 Uiso 0.436(3) 1 calc R U P A 2
O2E O 0.663(4) 0.873(2) 0.394(3) 0.076(5) Uani 0.343(3) 1 d . U P A 3
C5E C 0.557(2) 0.8311(13) 0.412(2) 0.093(5) Uani 0.343(3) 1 d . U P A 3
H5I H 0.5694 0.7803 0.3935 0.111 Uiso 0.343(3) 1 calc R U P A 3
H5J H 0.5525 0.8178 0.4643 0.111 Uiso 0.343(3) 1 calc R U P A 3
C6E C 0.473(3) 0.8606(19) 0.392(2) 0.105(4) Uani 0.343(3) 1 d . U P A 3
H6M H 0.4037 0.8336 0.4115 0.127 Uiso 0.343(3) 1 calc R U P A 3
H6N H 0.4683 0.8776 0.3398 0.127 Uiso 0.343(3) 1 calc R U P A 3
C7E C 0.517(2) 0.9394(15) 0.4437(15) 0.122(5) Uani 0.343(3) 1 d . U P A 3
H7M H 0.4772 0.9931 0.4247 0.146 Uiso 0.343(3) 1 calc R U P A 3
H7N H 0.5026 0.9257 0.4957 0.146 Uiso 0.343(3) 1 calc R U P A 3
C8E C 0.6344(16) 0.9310(12) 0.4270(12) 0.101(4) Uani 0.343(3) 1 d . U P A 3
H8G H 0.6546 0.9807 0.3966 0.121 Uiso 0.343(3) 1 calc R U P A 3
H8H H 0.6823 0.9229 0.4715 0.121 Uiso 0.343(3) 1 calc R U P A 3
O3T O 0.895(5) 0.726(3) 0.417(4) 0.074(6) Uani 0.310(3) 1 d D U P A 1
C9T C 0.834(2) 0.6615(13) 0.4591(13) 0.097(5) Uani 0.310(3) 1 d . U P A 1
H9C H 0.7974 0.6793 0.5020 0.117 Uiso 0.310(3) 1 calc R U P A 1
H9D H 0.7692 0.6480 0.4299 0.117 Uiso 0.310(3) 1 calc R U P A 1
C10T C 0.909(3) 0.6003(18) 0.4778(13) 0.097(6) Uani 0.310(3) 1 d . U P A 1
H10C H 0.8940 0.5602 0.4484 0.117 Uiso 0.310(3) 1 calc R U P A 1
H10D H 0.8929 0.5774 0.5281 0.117 Uiso 0.310(3) 1 calc R U P A 1
C11T C 1.029(5) 0.613(3) 0.472(2) 0.087(5) Uani 0.310(3) 1 d . U P A 1
H11C H 1.0781 0.5685 0.4563 0.105 Uiso 0.310(3) 1 calc R U P A 1
H11D H 1.0611 0.6235 0.5172 0.105 Uiso 0.310(3) 1 calc R U P A 1
C12T C 1.017(3) 0.7008(19) 0.404(2) 0.082(5) Uani 0.310(3) 1 d . U P A 1
H12C H 1.0710 0.7398 0.4127 0.099 Uiso 0.310(3) 1 calc R U P A 1
H12D H 1.0292 0.6884 0.3553 0.099 Uiso 0.310(3) 1 calc R U P A 1
O3D O 0.881(3) 0.7185(14) 0.4130(19) 0.084(6) Uani 0.580(3) 1 d D U P A 2
C9D C 0.8605(10) 0.6934(8) 0.4874(7) 0.086(3) Uani 0.580(3) 1 d D U P A 2
H9E H 0.7742 0.6916 0.4967 0.103 Uiso 0.580(3) 1 calc R U P A 2
H9F H 0.8907 0.7306 0.5154 0.103 Uiso 0.580(3) 1 calc R U P A 2
C10D C 0.9253(14) 0.6135(9) 0.5073(6) 0.084(4) Uani 0.580(3) 1 d D U P A 2
H10E H 0.8740 0.5717 0.5018 0.101 Uiso 0.580(3) 1 calc R U P A 2
H10F H 0.9550 0.6045 0.5572 0.101 Uiso 0.580(3) 1 calc R U P A 2
C11D C 1.032(3) 0.6154(16) 0.4526(11) 0.094(5) Uani 0.580(3) 1 d D U P A 2
H11E H 1.1078 0.6200 0.4760 0.113 Uiso 0.580(3) 1 calc R U P A 2
H11F H 1.0402 0.5672 0.4303 0.113 Uiso 0.580(3) 1 calc R U P A 2
C12D C 0.9990(18) 0.6781(10) 0.4064(12) 0.105(5) Uani 0.580(3) 1 d D U P A 2
H12E H 1.0048 0.6633 0.3583 0.125 Uiso 0.580(3) 1 calc R U P A 2
H12F H 1.0574 0.7168 0.4083 0.125 Uiso 0.580(3) 1 calc R U P A 2
O3E O 0.866(4) 0.728(3) 0.431(3) 0.088(8) Uani 0.109(3) 1 d D U P A 3
C9E C 0.817(4) 0.688(4) 0.495(3) 0.086(3) Uani 0.109(3) 1 d D U P A 3
H9G H 0.7445 0.6651 0.4843 0.103 Uiso 0.109(3) 1 calc R U P A 3
H9H H 0.7965 0.7262 0.5278 0.103 Uiso 0.109(3) 1 calc R U P A 3
C10E C 0.910(5) 0.625(4) 0.527(3) 0.092(8) Uani 0.109(3) 1 d D U P A 3
H10G H 0.8881 0.5719 0.5232 0.110 Uiso 0.109(3) 1 calc R U P A 3
H10H H 0.9227 0.6273 0.5784 0.110 Uiso 0.109(3) 1 calc R U P A 3
C11E C 1.024(4) 0.645(3) 0.482(3) 0.087(5) Uani 0.109(3) 1 d D U P A 3
H11G H 1.0965 0.6406 0.5119 0.105 Uiso 0.109(3) 1 calc R U P A 3
H11H H 1.0392 0.6119 0.4444 0.105 Uiso 0.109(3) 1 calc R U P A 3
C12E C 0.990(4) 0.719(2) 0.454(3) 0.090(7) Uani 0.109(3) 1 d D U P A 3
H12G H 1.0408 0.7366 0.4133 0.108 Uiso 0.109(3) 1 calc R U P A 3
H12H H 0.9981 0.7527 0.4906 0.108 Uiso 0.109(3) 1 calc R U P A 3
O4T O 0.9284(3) 0.89661(19) 0.36357(17) 0.0808(9) Uani 1 1 d . U . . .
C13T C 0.9545(5) 0.9272(3) 0.4265(3) 0.1009(17) Uani 1 1 d . U . . .
H13A H 0.9513 0.8854 0.4694 0.121 Uiso 1 1 calc R U . . .
H13B H 0.8951 0.9724 0.4320 0.121 Uiso 1 1 calc R U . . .
C14T C 1.0757(5) 0.9536(3) 0.4187(3) 0.1047(17) Uani 1 1 d . U . . .
H14A H 1.0716 1.0123 0.4097 0.126 Uiso 1 1 calc R U . . .
H14B H 1.1242 0.9324 0.4623 0.126 Uiso 1 1 calc R U . . .
C15T C 1.1266(5) 0.9209(4) 0.3568(4) 0.1125(19) Uani 1 1 d . U . . .
H15A H 1.1796 0.9572 0.3293 0.135 Uiso 1 1 calc R U . . .
H15B H 1.1722 0.8684 0.3723 0.135 Uiso 1 1 calc R U . . .
C16T C 1.0222(5) 0.9140(4) 0.3144(3) 0.1106(19) Uani 1 1 d . U . . .
H16A H 0.9997 0.9644 0.2811 0.133 Uiso 1 1 calc R U . . .
H16B H 1.0394 0.8710 0.2862 0.133 Uiso 1 1 calc R U . . .
O5T O 0.8676(10) 0.8719(7) 0.9027(9) 0.095(3) Uani 0.629(8) 1 d . U P B 1
C17T C 0.8848(10) 0.9497(6) 0.8972(8) 0.136(4) Uani 0.629(8) 1 d . U P B 1
H17A H 0.8579 0.9712 0.9404 0.163 Uiso 0.629(8) 1 calc R U P B 1
H17B H 0.8448 0.9828 0.8544 0.163 Uiso 0.629(8) 1 calc R U P B 1
C18T C 1.0317(15) 0.9418(10) 0.8897(13) 0.142(6) Uani 0.629(8) 1 d . U P B 1
H18A H 1.0534 0.9575 0.8390 0.171 Uiso 0.629(8) 1 calc R U P B 1
H18B H 1.0650 0.9780 0.9175 0.171 Uiso 0.629(8) 1 calc R U P B 1
C19T C 1.0733(9) 0.8746(7) 0.9113(7) 0.121(4) Uani 0.629(8) 1 d . U P B 1
H19A H 1.1238 0.8730 0.9539 0.145 Uiso 0.629(8) 1 calc R U P B 1
H19B H 1.1240 0.8548 0.8740 0.145 Uiso 0.629(8) 1 calc R U P B 1
C20T C 0.9816(10) 0.8260(9) 0.9292(9) 0.126(4) Uani 0.629(8) 1 d . U P B 1
H20A H 0.9786 0.8092 0.9817 0.151 Uiso 0.629(8) 1 calc R U P B 1
H20B H 0.9960 0.7779 0.9070 0.151 Uiso 0.629(8) 1 calc R U P B 1
O5D O 0.8936(16) 0.8503(11) 0.8905(11) 0.088(4) Uani 0.371(8) 1 d . U P B 2
C17D C 0.9451(18) 0.9146(11) 0.8436(9) 0.117(5) Uani 0.371(8) 1 d . U P B 2
H17C H 0.8844 0.9463 0.8102 0.140 Uiso 0.371(8) 1 calc R U P B 2
H17D H 1.0120 0.8935 0.8158 0.140 Uiso 0.371(8) 1 calc R U P B 2
C18D C 0.993(3) 0.9687(14) 0.9002(19) 0.123(6) Uani 0.371(8) 1 d . U P B 2
H18C H 1.0743 0.9833 0.8888 0.148 Uiso 0.371(8) 1 calc R U P B 2
H18D H 0.9379 1.0172 0.9020 0.148 Uiso 0.371(8) 1 calc R U P B 2
C19D C 0.990(2) 0.9109(12) 0.9653(12) 0.142(6) Uani 0.371(8) 1 d . U P B 2
H19C H 0.9441 0.9358 1.0017 0.170 Uiso 0.371(8) 1 calc R U P B 2
H19D H 1.0724 0.8953 0.9836 0.170 Uiso 0.371(8) 1 calc R U P B 2
C20D C 0.933(2) 0.8340(16) 0.9550(12) 0.114(6) Uani 0.371(8) 1 d . U P B 2
H20C H 0.9930 0.7870 0.9617 0.137 Uiso 0.371(8) 1 calc R U P B 2
H20D H 0.8669 0.8236 0.9891 0.137 Uiso 0.371(8) 1 calc R U P B 2
Li2 Li 0.7485(8) 0.8121(5) 0.8677(5) 0.0959(19) Uani 1 1 d . U . . .
O6T O 0.7604(3) 0.8038(2) 0.7673(2) 0.0960(10) Uani 1 1 d . U . . .
C21T C 0.7450(6) 0.7375(4) 0.7345(4) 0.128(2) Uani 1 1 d . U . . .
H21A H 0.6672 0.7178 0.7484 0.154 Uiso 1 1 calc R U . . .
H21B H 0.8088 0.6941 0.7504 0.154 Uiso 1 1 calc R U . . .
C22T C 0.7494(7) 0.7623(5) 0.6562(4) 0.147(3) Uani 1 1 d . U . . .
H22A H 0.8264 0.7419 0.6373 0.176 Uiso 1 1 calc R U . . .
H22B H 0.6839 0.7425 0.6327 0.176 Uiso 1 1 calc R U . . .
C23T C 0.7361(6) 0.8497(5) 0.6442(4) 0.136(2) Uani 1 1 d . U . . .
H23A H 0.6515 0.8713 0.6357 0.163 Uiso 1 1 calc R U . . .
H23B H 0.7840 0.8717 0.6029 0.163 Uiso 1 1 calc R U . . .
C24T C 0.7819(6) 0.8685(4) 0.7127(4) 0.126(2) Uani 1 1 d . U . . .
H24A H 0.8683 0.8743 0.7091 0.151 Uiso 1 1 calc R U . . .
H24B H 0.7395 0.9186 0.7230 0.151 Uiso 1 1 calc R U . . .
O7T O 0.746(3) 0.7011(15) 0.9142(12) 0.088(4) Uani 0.422(13) 1 d . U P B 1
C25T C 0.759(2) 0.6250(8) 0.8955(8) 0.106(5) Uani 0.422(13) 1 d . U P B 1
H25A H 0.8427 0.6104 0.8830 0.127 Uiso 0.422(13) 1 calc R U P B 1
H25B H 0.7080 0.6248 0.8535 0.127 Uiso 0.422(13) 1 calc R U P B 1
C26T C 0.723(2) 0.5682(12) 0.9556(12) 0.096(5) Uani 0.422(13) 1 d . U P B 1
H26A H 0.7904 0.5277 0.9730 0.116 Uiso 0.422(13) 1 calc R U P B 1
H26B H 0.6554 0.5414 0.9428 0.116 Uiso 0.422(13) 1 calc R U P B 1
C27T C 0.687(3) 0.6206(15) 1.0119(15) 0.107(6) Uani 0.422(13) 1 d . U P B 1
H27A H 0.6026 0.6163 1.0252 0.128 Uiso 0.422(13) 1 calc R U P B 1
H27B H 0.7368 0.6025 1.0554 0.128 Uiso 0.422(13) 1 calc R U P B 1
C28T C 0.702(2) 0.6965(11) 0.9849(11) 0.108(5) Uani 0.422(13) 1 d . U P B 1
H28A H 0.7587 0.7164 1.0150 0.129 Uiso 0.422(13) 1 calc R U P B 1
H28B H 0.6248 0.7300 0.9844 0.129 Uiso 0.422(13) 1 calc R U P B 1
O7D O 0.7401(17) 0.7122(11) 0.9298(10) 0.100(5) Uani 0.578(13) 1 d . U P B 2
C25D C 0.8288(12) 0.6428(8) 0.9391(10) 0.136(5) Uani 0.578(13) 1 d . U P B 2
H25C H 0.8644 0.6378 0.8920 0.163 Uiso 0.578(13) 1 calc R U P B 2
H25D H 0.8933 0.6518 0.9706 0.163 Uiso 0.578(13) 1 calc R U P B 2
C26D C 0.7875(16) 0.5761(10) 0.9660(10) 0.127(6) Uani 0.578(13) 1 d . U P B 2
H26C H 0.8432 0.5443 1.0025 0.153 Uiso 0.578(13) 1 calc R U P B 2
H26D H 0.7767 0.5446 0.9281 0.153 Uiso 0.578(13) 1 calc R U P B 2
C27D C 0.6616(18) 0.5997(10) 1.0014(13) 0.101(5) Uani 0.578(13) 1 d . U P B 2
H27C H 0.5985 0.5698 0.9870 0.122 Uiso 0.578(13) 1 calc R U P B 2
H27D H 0.6673 0.5909 1.0541 0.122 Uiso 0.578(13) 1 calc R U P B 2
C28D C 0.6398(10) 0.6872(8) 0.9701(8) 0.096(4) Uani 0.578(13) 1 d . U P B 2
H28C H 0.5682 0.6970 0.9389 0.115 Uiso 0.578(13) 1 calc R U P B 2
H28D H 0.6252 0.7183 1.0090 0.115 Uiso 0.578(13) 1 calc R U P B 2
O8T O 0.6028(3) 0.8777(2) 0.87887(19) 0.0919(10) Uani 1 1 d . U . . .
C29T C 0.5705(6) 0.9325(3) 0.9265(3) 0.1130(19) Uani 1 1 d . U . . .
H29A H 0.6176 0.9785 0.9162 0.136 Uiso 1 1 calc R U . . .
H29B H 0.5850 0.9063 0.9767 0.136 Uiso 1 1 calc R U . . .
C30T C 0.4406(6) 0.9589(4) 0.9138(4) 0.132(2) Uani 1 1 d . U . . .
H30A H 0.3926 0.9353 0.9544 0.158 Uiso 0.47(3) 1 calc R U P C 1
H30B H 0.4251 1.0175 0.9072 0.158 Uiso 0.47(3) 1 calc R U P C 1
H30C H 0.3985 0.9577 0.9599 0.158 Uiso 0.53(3) 1 calc R U P C 2
H30D H 0.4294 1.0138 0.8866 0.158 Uiso 0.53(3) 1 calc R U P C 2
C31T C 0.412(3) 0.930(2) 0.8478(19) 0.102(6) Uani 0.47(3) 1 d . U P C 1
H31A H 0.4365 0.9653 0.8045 0.122 Uiso 0.47(3) 1 calc R U P C 1
H31B H 0.3260 0.9238 0.8445 0.122 Uiso 0.47(3) 1 calc R U P C 1
C32T C 0.489(2) 0.8491(13) 0.8604(17) 0.094(5) Uani 0.47(3) 1 d . U P C 1
H32A H 0.4588 0.8114 0.9004 0.113 Uiso 0.47(3) 1 calc R U P C 1
H32B H 0.4956 0.8249 0.8168 0.113 Uiso 0.47(3) 1 calc R U P C 1
C31U C 0.393(3) 0.9037(18) 0.8728(17) 0.101(6) Uani 0.53(3) 1 d . . P C 2
H31C H 0.3246 0.9295 0.8422 0.121 Uiso 0.53(3) 1 calc R U P C 2
H31D H 0.3699 0.8555 0.9042 0.121 Uiso 0.53(3) 1 calc R U P C 2
C32U C 0.5074(19) 0.885(2) 0.8279(13) 0.120(8) Uani 0.53(3) 1 d . . P C 2
H32C H 0.5044 0.8354 0.8091 0.144 Uiso 0.53(3) 1 calc R U P C 2
H32D H 0.5162 0.9292 0.7875 0.144 Uiso 0.53(3) 1 calc R U P C 2

loop_
_atom_site_aniso_label
_atom_site_aniso_U_11
_atom_site_aniso_U_22
_atom_site_aniso_U_33
_atom_site_aniso_U_23
_atom_site_aniso_U_13
_atom_site_aniso_U_12
Pd1 0.04295(15) 0.04588(17) 0.06027(18) -0.00749(14) 0.00006(11) 0.00869(13)
P1A 0.0407(5) 0.0423(6) 0.0544(6) -0.0075(4) -0.0021(4) 0.0041(4)
C1A 0.0450(19) 0.045(2) 0.053(2) -0.0134(17) -0.0007(16) 0.0019(16)
B2A 0.075(3) 0.050(3) 0.056(3) -0.015(2) -0.003(2) -0.012(2)
B3A 0.048(2) 0.059(3) 0.063(3) -0.008(2) 0.000(2) -0.002(2)
B4A 0.063(3) 0.053(3) 0.048(2) -0.012(2) 0.002(2) 0.008(2)
B5A 0.054(3) 0.045(3) 0.062(3) -0.008(2) -0.015(2) 0.005(2)
B6A 0.058(3) 0.046(3) 0.065(3) -0.004(2) 0.008(2) 0.013(2)
B7A 0.096(4) 0.037(3) 0.076(3) -0.015(2) 0.002(3) 0.003(2)
B8A 0.076(3) 0.058(3) 0.075(3) -0.010(2) -0.002(3) -0.018(3)
B9A 0.061(3) 0.062(3) 0.064(3) -0.006(2) 0.011(2) -0.003(2)
B10A 0.081(3) 0.054(3) 0.057(3) -0.008(2) -0.007(2) 0.005(2)
B11A 0.063(3) 0.051(3) 0.075(3) -0.006(2) -0.004(2) 0.012(2)
B12A 0.081(3) 0.051(3) 0.070(3) -0.002(2) 0.004(3) 0.000(2)
C2A 0.071(3) 0.062(3) 0.060(3) -0.007(2) 0.001(2) -0.005(2)
C3A 0.115(4) 0.085(4) 0.069(3) -0.017(3) 0.027(3) 0.001(3)
C4A 0.097(4) 0.090(4) 0.067(3) -0.021(3) -0.020(3) -0.012(3)
C5A 0.046(2) 0.046(2) 0.085(3) -0.006(2) -0.002(2) 0.0037(17)
C6A 0.064(3) 0.079(3) 0.111(4) 0.008(3) -0.001(2) -0.017(2)
C7A 0.062(2) 0.059(3) 0.103(3) -0.014(2) -0.023(2) -0.007(2)
C1B 0.0386(17) 0.048(2) 0.0449(19) -0.0121(17) 0.0025(14) 0.0068(16)
B2B 0.039(2) 0.083(4) 0.074(3) -0.014(3) -0.005(2) 0.014(2)
B3B 0.070(3) 0.061(3) 0.055(3) -0.022(2) -0.007(2) 0.006(2)
B4B 0.054(3) 0.069(3) 0.050(3) -0.001(2) 0.010(2) 0.006(2)
B5B 0.075(3) 0.057(3) 0.065(3) -0.003(2) -0.013(2) -0.011(2)
B6B 0.082(3) 0.056(3) 0.060(3) -0.018(2) -0.004(2) 0.026(3)
B7B 0.079(4) 0.080(4) 0.082(4) -0.014(3) -0.010(3) 0.042(3)
B8B 0.069(3) 0.087(4) 0.076(4) -0.016(3) -0.028(3) 0.017(3)
B9B 0.094(4) 0.074(4) 0.048(3) -0.007(2) -0.005(3) 0.014(3)
B10B 0.090(4) 0.065(3) 0.070(3) 0.008(3) -0.006(3) -0.011(3)
B11B 0.134(5) 0.044(3) 0.070(4) -0.008(2) -0.022(3) 0.014(3)
B12B 0.108(4) 0.067(4) 0.062(3) -0.003(3) -0.015(3) 0.024(3)
P1B 0.0433(5) 0.0464(6) 0.0479(5) -0.0069(4) 0.0036(4) 0.0048(4)
C2B 0.052(2) 0.061(3) 0.080(3) -0.008(2) 0.017(2) -0.0040(19)
C3B 0.069(3) 0.059(3) 0.117(4) -0.018(3) 0.007(3) -0.013(2)
C4B 0.105(4) 0.074(3) 0.089(3) 0.010(3) 0.028(3) -0.015(3)
C5B 0.083(3) 0.058(3) 0.049(2) -0.0103(19) -0.003(2) 0.001(2)
C6B 0.127(4) 0.101(4) 0.056(3) -0.023(3) 0.022(3) 0.017(3)
C7B 0.109(4) 0.110(4) 0.064(3) -0.016(3) -0.025(3) 0.007(3)
Li1 0.058(4) 0.074(5) 0.085(5) -0.006(4) -0.002(4) 0.010(3)
O1T 0.098(2) 0.0548(18) 0.091(2) -0.0087(16) -0.0202(18) 0.0041(16)
C1T 0.127(5) 0.070(3) 0.113(4) -0.023(3) -0.006(4) 0.009(3)
C2T 0.112(4) 0.132(5) 0.109(4) -0.044(4) 0.007(4) -0.024(4)
C3T 0.121(5) 0.140(5) 0.100(4) 0.006(4) -0.016(4) -0.003(4)
C4T 0.124(5) 0.077(3) 0.115(4) -0.007(3) -0.038(4) 0.005(3)
O2X 0.061(12) 0.062(13) 0.154(12) -0.014(12) 0.027(10) -0.003(9)
C5X 0.093(6) 0.060(6) 0.152(9) -0.024(6) 0.010(7) 0.005(5)
C6X 0.090(6) 0.087(8) 0.158(11) -0.015(7) 0.003(8) 0.023(6)
C7X 0.057(10) 0.083(12) 0.158(13) -0.051(10) 0.015(9) 0.001(9)
C8X 0.067(7) 0.072(7) 0.151(8) -0.019(6) 0.013(7) 0.002(5)
O2T 0.061(6) 0.059(9) 0.135(10) -0.049(9) 0.019(7) 0.003(6)
C5T 0.067(7) 0.072(7) 0.151(8) -0.019(6) 0.013(7) 0.002(5)
C6T 0.058(6) 0.097(9) 0.160(8) -0.030(7) -0.002(6) 0.008(6)
C7T 0.090(6) 0.087(8) 0.158(11) -0.015(7) 0.003(8) 0.023(6)
C8T 0.093(6) 0.060(6) 0.152(9) -0.024(6) 0.010(7) 0.005(5)
O2E 0.055(7) 0.044(10) 0.129(11) -0.015(8) 0.015(8) -0.010(7)
C5E 0.041(8) 0.062(10) 0.175(11) -0.018(10) 0.027(8) -0.010(7)
C6E 0.058(6) 0.097(9) 0.160(8) -0.030(7) -0.002(6) 0.008(6)
C7E 0.095(9) 0.099(11) 0.178(13) -0.051(9) 0.034(10) 0.006(9)
C8E 0.082(7) 0.075(9) 0.152(11) -0.047(9) -0.004(9) 0.007(7)
O3T 0.055(8) 0.073(8) 0.084(11) 0.009(9) -0.004(8) 0.003(7)
C9T 0.082(8) 0.092(11) 0.110(12) 0.000(10) 0.022(9) -0.008(7)
C10T 0.103(9) 0.070(10) 0.105(14) 0.023(11) 0.011(12) -0.010(8)
C11T 0.093(6) 0.070(9) 0.089(10) 0.006(9) -0.002(8) 0.001(7)
C12T 0.058(7) 0.064(11) 0.115(11) 0.012(9) 0.003(8) -0.005(7)
O3D 0.079(10) 0.089(7) 0.074(6) 0.001(6) 0.008(7) 0.009(7)
C9D 0.094(6) 0.079(6) 0.078(5) -0.003(4) 0.015(5) -0.002(5)
C10D 0.090(7) 0.079(7) 0.076(8) 0.004(7) -0.009(6) -0.003(5)
C11D 0.097(6) 0.064(6) 0.114(12) 0.002(8) 0.006(8) 0.000(5)
C12D 0.099(9) 0.091(10) 0.107(7) 0.008(7) 0.033(6) 0.020(7)
O3E 0.079(11) 0.082(13) 0.089(13) 0.010(11) 0.015(11) 0.005(11)
C9E 0.094(6) 0.079(6) 0.078(5) -0.003(4) 0.015(5) -0.002(5)
C10E 0.093(12) 0.083(13) 0.090(14) 0.003(11) 0.002(12) 0.000(10)
C11E 0.093(6) 0.070(9) 0.089(10) 0.006(9) -0.002(8) 0.001(7)
C12E 0.087(10) 0.076(11) 0.095(14) 0.008(12) -0.004(11) 0.005(11)
O4T 0.0712(19) 0.097(2) 0.083(2) -0.0340(18) 0.0161(16) -0.0191(17)
C13T 0.115(4) 0.106(4) 0.091(4) -0.044(3) 0.023(3) -0.017(3)
C14T 0.112(4) 0.088(4) 0.118(4) -0.027(3) -0.019(3) -0.014(3)
C15T 0.079(3) 0.116(5) 0.155(5) -0.049(4) 0.018(3) -0.026(3)
C16T 0.098(4) 0.156(6) 0.086(4) -0.035(4) 0.029(3) -0.033(4)
O5T 0.070(4) 0.055(4) 0.160(7) -0.025(4) -0.029(5) 0.009(3)
C17T 0.106(7) 0.065(5) 0.235(11) -0.023(7) -0.043(7) 0.003(5)
C18T 0.117(9) 0.107(9) 0.205(12) -0.011(11) -0.001(9) -0.046(7)
C19T 0.081(5) 0.113(8) 0.161(9) -0.002(7) -0.014(6) -0.009(5)
C20T 0.071(6) 0.091(6) 0.201(13) 0.001(8) -0.018(7) 0.016(5)
O5D 0.075(7) 0.073(9) 0.103(7) 0.020(7) -0.025(7) -0.006(6)
C17D 0.125(11) 0.119(11) 0.113(8) -0.012(7) 0.019(9) -0.065(9)
C18D 0.107(14) 0.073(10) 0.190(13) -0.023(9) -0.024(12) -0.006(9)
C19D 0.149(12) 0.134(11) 0.146(10) -0.029(8) -0.056(10) -0.022(10)
C20D 0.111(14) 0.126(11) 0.102(9) -0.002(9) -0.017(9) -0.027(11)
Li2 0.082(4) 0.076(4) 0.126(5) 0.002(4) -0.005(4) -0.020(3)
O6T 0.104(3) 0.063(2) 0.123(3) -0.0181(19) 0.019(2) -0.0166(18)
C21T 0.137(5) 0.079(4) 0.174(6) -0.035(4) -0.018(5) -0.016(4)
C22T 0.148(6) 0.145(6) 0.162(6) -0.064(5) 0.013(5) -0.022(5)
C23T 0.125(5) 0.150(5) 0.130(5) -0.013(5) 0.024(4) -0.020(5)
C24T 0.153(6) 0.084(4) 0.140(5) -0.016(4) 0.038(4) -0.027(4)
O7T 0.117(11) 0.067(5) 0.082(6) -0.017(5) 0.008(7) -0.014(6)
C25T 0.168(13) 0.077(6) 0.069(7) -0.019(6) 0.010(7) 0.015(8)
C26T 0.129(12) 0.070(6) 0.098(9) -0.030(6) 0.035(10) -0.026(9)
C27T 0.161(15) 0.079(10) 0.077(9) -0.016(7) 0.032(10) 0.002(10)
C28T 0.157(14) 0.077(7) 0.098(9) -0.033(6) 0.026(11) -0.027(11)
O7D 0.081(5) 0.080(6) 0.127(9) 0.005(6) 0.050(7) 0.003(4)
C25D 0.101(7) 0.111(8) 0.169(11) 0.022(8) 0.041(7) 0.026(6)
C26D 0.166(12) 0.086(7) 0.108(9) 0.017(7) 0.027(9) 0.024(8)
C27D 0.110(8) 0.074(8) 0.117(11) -0.001(8) 0.003(6) -0.022(6)
C28D 0.073(6) 0.091(7) 0.111(9) 0.013(6) 0.023(6) -0.012(5)
O8T 0.078(2) 0.105(3) 0.100(2) -0.042(2) -0.0188(18) -0.0019(18)
C29T 0.141(5) 0.093(4) 0.111(4) -0.036(3) -0.039(4) -0.006(4)
C30T 0.126(5) 0.116(5) 0.159(6) -0.056(5) -0.011(4) 0.017(4)
C31T 0.076(12) 0.111(16) 0.120(16) -0.030(12) -0.007(11) -0.005(11)
C32T 0.089(7) 0.102(11) 0.102(15) -0.041(9) -0.012(10) -0.017(8)
C31U 0.074(10) 0.109(17) 0.125(19) -0.035(11) 0.002(11) -0.010(10)
C32U 0.077(10) 0.20(2) 0.086(12) -0.056(12) -0.027(9) 0.014(12)

loop_
_atom_type_symbol
_atom_type_description
_atom_type_scat_dispersion_real
_atom_type_scat_dispersion_imag
_atom_type_scat_source
C C 0.0033 0.0016 'International Tables Vol C Tables 4.2.6.8 and 6.1.1.4'
H H 0.0000 0.0000 'International Tables Vol C Tables 4.2.6.8 and 6.1.1.4'
Li Li -0.0003 0.0001 'International Tables Vol C Tables 4.2.6.8 and 6.1.1.4'
B B 0.0013 0.0007 'International Tables Vol C Tables 4.2.6.8 and 6.1.1.4'
O O 0.0106 0.0060 'International Tables Vol C Tables 4.2.6.8 and 6.1.1.4'
P P 0.1023 0.0942 'International Tables Vol C Tables 4.2.6.8 and 6.1.1.4'
Pd Pd -0.9988 1.0072 'International Tables Vol C Tables 4.2.6.8 and 6.1.1.4'

loop_
_geom_angle_atom_site_label_1
_geom_angle_atom_site_label_2
_geom_angle_atom_site_label_3
_geom_angle
P1A Pd1 P1B 172.13(4)
C2A P1A C5A 103.21(18)
C2A P1A C1A 108.88(17)
C5A P1A C1A 103.91(16)
C2A P1A Pd1 110.88(13)
C5A P1A Pd1 114.57(13)
C1A P1A Pd1 114.55(11)
B3A C1A B2A 62.3(2)
B3A C1A B4A 61.9(2)
B2A C1A B4A 112.3(3)
B3A C1A B6A 112.2(3)
B2A C1A B6A 61.2(3)
B4A C1A B6A 111.7(3)
B3A C1A B5A 111.8(3)
B2A C1A B5A 110.7(3)
B4A C1A B5A 61.7(2)
B6A C1A B5A 60.7(2)
B3A C1A P1A 113.9(2)
B2A C1A P1A 121.7(2)
B4A C1A P1A 113.7(2)
B6A C1A P1A 126.1(2)
B5A C1A P1A 121.7(2)
C1A B2A B6A 59.7(2)
C1A B2A B7A 106.6(3)
B6A B2A B7A 59.9(3)
C1A B2A B8A 105.7(3)
B6A B2A B8A 108.2(3)
B7A B2A B8A 60.6(3)
C1A B2A B3A 58.6(2)
B6A B2A B3A 108.0(3)
B7A B2A B3A 108.7(3)
B8A B2A B3A 60.0(3)
C1A B2A H2A 123.6
B6A B2A H2A 121.5
B7A B2A H2A 121.5
B8A B2A H2A 122.0
B3A B2A H2A 121.6
C1A B3A B9A 106.3(3)
C1A B3A B4A 59.5(2)
B9A B3A B4A 59.8(3)
C1A B3A B8A 105.8(3)
B9A B3A B8A 60.1(3)
B4A B3A B8A 107.8(3)
C1A B3A B2A 59.1(2)
B9A B3A B2A 107.9(3)
B4A B3A B2A 107.9(3)
B8A B3A B2A 59.7(3)
C1A B3A H3A 123.4
B9A B3A H3A 122.0
B4A B3A H3A 121.6
B8A B3A H3A 122.3
B2A B3A H3A 121.8
C1A B4A B9A 105.8(3)
C1A B4A B3A 58.7(2)
B9A B4A B3A 60.0(3)
C1A B4A B5A 59.3(2)
B9A B4A B5A 107.6(3)
B3A B4A B5A 107.3(3)
C1A B4A B10A 106.0(3)
B9A B4A B10A 60.2(3)
B3A B4A B10A 108.0(3)
B5A B4A B10A 59.6(3)
C1A B4A H4A 123.6
B9A B4A H4A 122.1
B3A B4A H4A 121.9
B5A B4A H4A 122.0
B10A B4A H4A 122.0
C1A B5A B6A 59.6(2)
C1A B5A B11A 106.7(3)
B6A B5A B11A 60.2(3)
C1A B5A B10A 106.3(3)
B6A B5A B10A 108.9(3)
B11A B5A B10A 60.8(3)
C1A B5A B4A 59.0(2)
B6A B5A B4A 108.6(3)
B11A B5A B4A 109.0(3)
B10A B5A B4A 60.2(3)
C1A B5A H5A 123.5
B6A B5A H5A 121.1
B11A B5A H5A 121.4
B10A B5A H5A 121.6
B4A B5A H5A 121.3
C1A B6A B5A 59.7(2)
C1A B6A B7A 106.4(3)
B5A B6A B7A 108.0(3)
C1A B6A B2A 59.1(2)
B5A B6A B2A 108.2(3)
B7A B6A B2A 60.2(3)
C1A B6A B11A 106.7(3)
B5A B6A B11A 60.2(3)
B7A B6A B11A 59.8(3)
B2A B6A B11A 108.1(3)
C1A B6A H6A 123.1
B5A B6A H6A 121.4
B7A B6A H6A 122.1
B2A B6A H6A 121.5
B11A B6A H6A 122.0
B11A B7A B6A 60.2(3)
B11A B7A B2A 108.2(3)
B6A B7A B2A 59.9(3)
B11A B7A B8A 107.8(3)
B6A B7A B8A 107.4(3)
B2A B7A B8A 59.7(3)
B11A B7A B12A 60.6(3)
B6A B7A B12A 108.2(3)
B2A B7A B12A 107.5(3)
B8A B7A B12A 59.2(3)
B11A B7A H7A 121.3
B6A B7A H7A 121.7
B2A B7A H7A 121.9
B8A B7A H7A 122.4
B12A B7A H7A 121.8
B12A B8A B2A 108.5(4)
B12A B8A B3A 108.6(4)
B2A B8A B3A 60.3(3)
B12A B8A B9A 60.5(3)
B2A B8A B9A 108.2(3)
B3A B8A B9A 59.8(3)
B12A B8A B7A 60.6(3)
B2A B8A B7A 59.6(3)
B3A B8A B7A 108.1(3)
B9A B8A B7A 108.6(4)
B12A B8A H8A 121.0
B2A B8A H8A 121.7
B3A B8A H8A 121.6
B9A B8A H8A 121.5
B7A B8A H8A 121.6
B4A B9A B3A 60.1(3)
B4A B9A B8A 107.9(3)
B3A B9A B8A 60.0(3)
B4A B9A B10A 60.3(3)
B3A B9A B10A 108.1(3)
B8A B9A B10A 107.2(3)
B4A B9A B12A 108.3(3)
B3A B9A B12A 107.9(3)
B8A B9A B12A 59.4(3)
B10A B9A B12A 59.9(3)
B4A B9A H9A 121.4
B3A B9A H9A 121.6
B8A B9A H9A 122.2
B10A B9A H9A 121.9
B12A B9A H9A 121.8
B5A B10A B9A 107.5(3)
B5A B10A B12A 107.7(3)
B9A B10A B12A 60.2(3)
B5A B10A B4A 60.2(2)
B9A B10A B4A 59.5(3)
B12A B10A B4A 108.0(3)
B5A B10A B11A 59.4(3)
B9A B10A B11A 108.1(4)
B12A B10A B11A 60.3(3)
B4A B10A B11A 107.9(3)
B5A B10A H10A 122.1
B9A B10A H10A 121.9
B12A B10A H10A 121.6
B4A B10A H10A 121.8
B11A B10A H10A 121.7
B7A B11A B5A 107.8(3)
B7A B11A B6A 60.0(3)
B5A B11A B6A 59.6(3)
B7A B11A B10A 108.3(3)
B5A B11A B10A 59.8(3)
B6A B11A B10A 107.6(3)
B7A B11A B12A 60.6(3)
B5A B11A B12A 107.4(3)
B6A B11A B12A 108.1(3)
B10A B11A B12A 59.7(3)
B7A B11A H11A 121.3
B5A B11A H11A 122.2
B6A B11A H11A 121.9
B10A B11A H11A 121.9
B12A B11A H11A 121.7
B8A B12A B10A 107.7(3)
B8A B12A B9A 60.0(3)
B10A B12A B9A 59.9(3)
B8A B12A B7A 60.2(3)
B10A B12A B7A 107.1(3)
B9A B12A B7A 107.9(3)
B8A B12A B11A 107.1(3)
B10A B12A B11A 60.1(3)
B9A B12A B11A 107.7(3)
B7A B12A B11A 58.7(3)
B8A B12A H12A 121.8
B10A B12A H12A 122.0
B9A B12A H12A 121.6
B7A B12A H12A 122.2
B11A B12A H12A 122.4
C4A C2A C3A 112.4(4)
C4A C2A P1A 111.4(3)
C3A C2A P1A 119.7(3)
C4A C2A H2C 103.8
C3A C2A H2C 103.8
P1A C2A H2C 103.8
C2A C3A H3C 109.5
C2A C3A H3D 109.5
H3C C3A H3D 109.5
C2A C3A H3E 109.5
H3C C3A H3E 109.5
H3D C3A H3E 109.5
C2A C4A H4C 109.5
C2A C4A H4D 109.5
H4C C4A H4D 109.5
C2A C4A H4E 109.5
H4C C4A H4E 109.5
H4D C4A H4E 109.5
C7A C5A C6A 108.4(4)
C7A C5A P1A 108.3(3)
C6A C5A P1A 111.2(3)
C7A C5A H5C 109.7
C6A C5A H5C 109.7
P1A C5A H5C 109.7
C5A C6A H6C 109.5
C5A C6A H6D 109.5
H6C C6A H6D 109.5
C5A C6A H6E 109.5
H6C C6A H6E 109.5
H6D C6A H6E 109.5
C5A C7A H7C 109.5
C5A C7A H7D 109.5
H7C C7A H7D 109.5
C5A C7A H7E 109.5
H7C C7A H7E 109.5
H7D C7A H7E 109.5
B5B C1B B3B 110.8(3)
B5B C1B B6B 62.4(3)
B3B C1B B6B 112.1(3)
B5B C1B B2B 112.6(3)
B3B C1B B2B 62.3(3)
B6B C1B B2B 61.7(3)
B5B C1B B4B 60.7(3)
B3B C1B B4B 61.2(3)
B6B C1B B4B 112.0(3)
B2B C1B B4B 112.6(3)
B5B C1B P1B 117.1(2)
B3B C1B P1B 118.3(2)
B6B C1B P1B 123.3(2)
B2B C1B P1B 123.6(3)
B4B C1B P1B 113.8(2)
C1B B2B B6B 59.0(2)
C1B B2B B7B 105.4(4)
B6B B2B B7B 60.1(3)
C1B B2B B3B 58.5(2)
B6B B2B B3B 106.9(3)
B7B B2B B3B 106.4(4)
C1B B2B B8B 104.9(3)
B6B B2B B8B 107.3(4)
B7B B2B B8B 59.3(3)
B3B B2B B8B 59.2(3)
C1B B2B H2B 124.0
B6B B2B H2B 121.8
B7B B2B H2B 122.7
B3B B2B H2B 122.7
B8B B2B H2B 122.8
C1B B3B B4B 60.0(2)
C1B B3B B9B 107.1(3)
B4B B3B B9B 60.8(3)
C1B B3B B8B 106.3(3)
B4B B3B B8B 108.5(4)
B9B B3B B8B 59.5(3)
C1B B3B B2B 59.2(2)
B4B B3B B2B 109.1(3)
B9B B3B B2B 108.4(4)
B8B B3B B2B 60.4(3)
C1B B3B H3B 123.1
B4B B3B H3B 120.7
B9B B3B H3B 121.8
B8B B3B H3B 122.2
B2B B3B H3B 121.2
C1B B4B B5B 59.0(2)
C1B B4B B3B 58.8(2)
B5B B4B B3B 107.5(3)
C1B B4B B10B 105.7(3)
B5B B4B B10B 60.1(3)
B3B B4B B10B 107.6(3)
C1B B4B B9B 105.2(3)
B5B B4B B9B 107.7(3)
B3B B4B B9B 59.6(3)
B10B B4B B9B 59.9(3)
C1B B4B H4B 124.0
B5B B4B H4B 121.7
B3B B4B H4B 122.0
B10B B4B H4B 122.1
B9B B4B H4B 122.5
C1B B5B B4B 60.4(3)
C1B B5B B10B 107.0(3)
B4B B5B B10B 60.4(3)
C1B B5B B11B 106.1(4)
B4B B5B B11B 108.8(3)
B10B B5B B11B 60.1(3)
C1B B5B B6B 59.1(2)
B4B B5B B6B 109.1(4)
B10B B5B B6B 108.1(4)
B11B B5B B6B 59.7(3)
C1B B5B H5B 123.1
B4B B5B H5B 120.5
B10B B5B H5B 121.8
B11B B5B H5B 122.2
B6B B5B H5B 121.6
C1B B6B B2B 59.2(2)
C1B B6B B11B 106.0(3)
B2B B6B B11B 108.4(4)
C1B B6B B7B 105.5(3)
B2B B6B B7B 60.1(3)
B11B B6B B7B 59.9(3)
C1B B6B B5B 58.5(2)
B2B B6B B5B 107.5(3)
B11B B6B B5B 60.1(3)
B7B B6B B5B 107.2(4)
C1B B6B H6B 123.9
B2B B6B H6B 121.4
B11B B6B H6B 121.8
B7B B6B H6B 122.5
B5B B6B H6B 122.1
B8B B7B B12B 60.2(3)
B8B B7B B11B 108.3(4)
B12B B7B B11B 60.2(3)
B8B B7B B2B 60.6(3)
B12B B7B B2B 108.9(4)
B11B B7B B2B 108.4(3)
B8B B7B B6B 108.1(3)
B12B B7B B6B 108.2(4)
B11B B7B B6B 60.0(3)
B2B B7B B6B 59.8(3)
B8B B7B H7B 121.5
B12B B7B H7B 121.4
B11B B7B H7B 121.6
B2B B7B H7B 121.2
B6B B7B H7B 121.9
B9B B8B B7B 108.2(4)
B9B B8B B3B 60.2(3)
B7B B8B B3B 107.9(3)
B9B B8B B12B 59.8(3)
B7B B8B B12B 60.0(3)
B3B B8B B12B 107.7(4)
B9B B8B B2B 109.0(3)
B7B B8B B2B 60.1(3)
B3B B8B B2B 60.4(3)
B12B B8B B2B 108.4(4)
B9B B8B H8B 121.4
B7B B8B H8B 121.8
B3B B8B H8B 121.8
B12B B8B H8B 121.9
B2B B8B H8B 121.1
B8B B9B B12B 60.6(3)
B8B B9B B3B 60.3(3)
B12B B9B B3B 108.4(4)
B8B B9B B10B 108.4(4)
B12B B9B B10B 60.1(3)
B3B B9B B10B 107.3(3)
B8B B9B B4B 108.3(3)
B12B B9B B4B 108.1(4)
B3B B9B B4B 59.6(3)
B10B B9B B4B 59.5(3)
B8B B9B H9B 121.1
B12B B9B H9B 121.3
B3B B9B H9B 121.9
B10B B9B H9B 122.1
B4B B9B H9B 122.0
B5B B10B B4B 59.4(3)
B5B B10B B12B 108.4(4)
B4B B10B B12B 108.4(4)
B5B B10B B9B 107.7(4)
B4B B10B B9B 60.6(3)
B12B B10B B9B 59.5(3)
B5B B10B B11B 60.7(3)
B4B B10B B11B 108.5(4)
B12B B10B B11B 60.2(3)
B9B B10B B11B 107.8(4)
B5B B10B H10B 121.7
B4B B10B H10B 121.4
B12B B10B H10B 121.6
B9B B10B H10B 122.0
B11B B10B H10B 121.4
B10B B11B B7B 107.4(4)
B10B B11B B12B 59.7(3)
B7B B11B B12B 59.7(3)
B10B B11B B6B 107.8(4)
B7B B11B B6B 60.1(3)
B12B B11B B6B 107.9(4)
B10B B11B B5B 59.3(3)
B7B B11B B5B 107.4(4)
B12B B11B B5B 106.9(4)
B6B B11B B5B 60.1(3)
B10B B11B H11B 122.2
B7B B11B H11B 122.0
B12B B11B H11B 122.2
B6B B11B H11B 121.4
B5B B11B H11B 122.3
B9B B12B B10B 60.4(3)
B9B B12B B7B 107.8(4)
B10B B12B B7B 108.1(4)
B9B B12B B8B 59.6(3)
B10B B12B B8B 107.8(4)
B7B B12B B8B 59.8(3)
B9B B12B B11B 108.5(4)
B10B B12B B11B 60.1(3)
B7B B12B B11B 60.1(3)
B8B B12B B11B 108.0(4)
B9B B12B H12B 121.6
B10B B12B H12B 121.6
B7B B12B H12B 121.8
B8B B12B H12B 122.1
B11B B12B H12B 121.4
C2B P1B C5B 103.80(19)
C2B P1B C1B 106.48(17)
C5B P1B C1B 103.22(17)
C2B P1B Pd1 110.75(13)
C5B P1B Pd1 113.89(13)
C1B P1B Pd1 117.49(11)
C3B C2B C4B 107.7(4)
C3B C2B P1B 112.2(3)
C4B C2B P1B 107.6(3)
C3B C2B H2D 109.8
C4B C2B H2D 109.8
P1B C2B H2D 109.8
C2B C3B H3F 109.5
C2B C3B H3G 109.5
H3F C3B H3G 109.5
C2B C3B H3H 109.5
H3F C3B H3H 109.5
H3G C3B H3H 109.5
C2B C4B H4F 109.5
C2B C4B H4G 109.5
H4F C4B H4G 109.5
C2B C4B H4H 109.5
H4F C4B H4H 109.5
H4G C4B H4H 109.5
C7B C5B C6B 110.2(4)
C7B C5B P1B 110.4(3)
C6B C5B P1B 118.2(3)
C7B C5B H5D 105.7
C6B C5B H5D 105.7
P1B C5B H5D 105.7
C5B C6B H6F 109.5
C5B C6B H6G 109.5
H6F C6B H6G 109.5
C5B C6B H6H 109.5
H6F C6B H6H 109.5
H6G C6B H6H 109.5
C5B C7B H7F 109.5
C5B C7B H7G 109.5
H7F C7B H7G 109.5
C5B C7B H7H 109.5
H7F C7B H7H 109.5
H7G C7B H7H 109.5
O2X Li1 O3T 118(3)
O2T Li1 O3D 111.0(15)
O2T Li1 O1T 114.8(14)
O2X Li1 O1T 104.6(19)
O3E Li1 O1T 118(2)
O3T Li1 O1T 110(3)
O3D Li1 O1T 105.9(13)
O2T Li1 O4T 107.5(13)
O2X Li1 O4T 113.8(18)
O3E Li1 O4T 106.6(19)
O3T Li1 O4T 102(2)
O3D Li1 O4T 108.5(12)
O1T Li1 O4T 109.1(4)
O3E Li1 O2E 107(2)
O1T Li1 O2E 112.4(18)
O4T Li1 O2E 103.0(14)
C4T O1T C1T 107.5(4)
C4T O1T Li1 123.3(4)
C1T O1T Li1 129.1(4)
O1T C1T C2T 107.4(4)
O1T C1T H1A 110.2
C2T C1T H1A 110.2
O1T C1T H1B 110.2
C2T C1T H1B 110.2
H1A C1T H1B 108.5
C3T C2T C1T 106.4(5)
C3T C2T H2E 110.4
C1T C2T H2E 110.4
C3T C2T H2F 110.4
C1T C2T H2F 110.4
H2E C2T H2F 108.6
C2T C3T C4T 103.2(5)
C2T C3T H3I 111.1
C4T C3T H3I 111.1
C2T C3T H3J 111.1
C4T C3T H3J 111.1
H3I C3T H3J 109.1
O1T C4T C3T 107.4(5)
O1T C4T H4I 110.2
C3T C4T H4I 110.2
O1T C4T H4J 110.2
C3T C4T H4J 110.2
H4I C4T H4J 108.5
C8X O2X C5X 109(5)
C8X O2X Li1 129(5)
C5X O2X Li1 118(4)
O2X C5X C6X 100(4)
O2X C5X H5E 111.8
C6X C5X H5E 111.8
O2X C5X H5F 111.8
C6X C5X H5F 111.8
H5E C5X H5F 109.5
C7X C6X C5X 102(4)
C7X C6X H6I 111.3
C5X C6X H6I 111.3
C7X C6X H6J 111.3
C5X C6X H6J 111.3
H6I C6X H6J 109.2
C6X C7X C8X 104(3)
C6X C7X H7I 110.9
C8X C7X H7I 110.9
C6X C7X H7J 110.9
C8X C7X H7J 110.9
H7I C7X H7J 108.9
O2X C8X C7X 98(4)
O2X C8X H8C 112.1
C7X C8X H8C 112.1
O2X C8X H8D 112.1
C7X C8X H8D 112.1
H8C C8X H8D 109.7
C5T O2T C8T 109(2)
C5T O2T Li1 121(2)
C8T O2T Li1 120(2)
O2T C5T C6T 103.8(19)
O2T C5T H5G 111.0
C6T C5T H5G 111.0
O2T C5T H5H 111.0
C6T C5T H5H 111.0
H5G C5T H5H 109.0
C7T C6T C5T 104.3(19)
C7T C6T H6K 110.9
C5T C6T H6K 110.9
C7T C6T H6L 110.9
C5T C6T H6L 110.9
H6K C6T H6L 108.9
C6T C7T C8T 114(2)
C6T C7T H7K 108.8
C8T C7T H7K 108.8
C6T C7T H7L 108.8
C8T C7T H7L 108.8
H7K C7T H7L 107.7
C7T C8T O2T 104(2)
C7T C8T H8E 110.9
O2T C8T H8E 110.9
C7T C8T H8F 110.9
O2T C8T H8F 110.9
H8E C8T H8F 109.0
C8E O2E C5E 98(3)
C8E O2E Li1 136(3)
C5E O2E Li1 123(2)
C6E C5E O2E 118(3)
C6E C5E H5I 107.8
O2E C5E H5I 107.8
C6E C5E H5J 107.8
O2E C5E H5J 107.8
H5I C5E H5J 107.1
C5E C6E C7E 83(3)
C5E C6E H6M 114.8
C7E C6E H6M 114.8
C5E C6E H6N 114.8
C7E C6E H6N 114.8
H6M C6E H6N 111.9
C8E C7E C6E 95.2(15)
C8E C7E H7M 112.7
C6E C7E H7M 112.7
C8E C7E H7N 112.7
C6E C7E H7N 112.7
H7M C7E H7N 110.2
O2E C8E C7E 113(3)
O2E C8E H8G 108.9
C7E C8E H8G 108.9
O2E C8E H8H 108.9
C7E C8E H8H 108.9
H8G C8E H8H 107.7
C12T O3T C9T 113(2)
C12T O3T Li1 120(3)
C9T O3T Li1 125(3)
C10T C9T O3T 109(3)
C10T C9T H9C 109.8
O3T C9T H9C 109.8
C10T C9T H9D 109.8
O3T C9T H9D 109.8
H9C C9T H9D 108.3
C9T C10T C11T 116(3)
C9T C10T H10C 108.3
C11T C10T H10C 108.3
C9T C10T H10D 108.3
C11T C10T H10D 108.3
H10C C10T H10D 107.4
C10T C11T C12T 99(3)
C10T C11T H11C 111.9
C12T C11T H11C 111.9
C10T C11T H11D 111.9
C12T C11T H11D 111.9
H11C C11T H11D 109.6
O3T C12T C11T 96(3)
O3T C12T H12C 112.6
C11T C12T H12C 112.6
O3T C12T H12D 112.6
C11T C12T H12D 112.6
H12C C12T H12D 110.1
C9D O3D C12D 100.2(13)
C9D O3D Li1 124(2)
C12D O3D Li1 126.8(18)
O3D C9D C10D 106.6(14)
O3D C9D H9E 110.4
C10D C9D H9E 110.4
O3D C9D H9F 110.4
C10D C9D H9F 110.4
H9E C9D H9F 108.6
C9D C10D C11D 102.8(12)
C9D C10D H10E 111.2
C11D C10D H10E 111.2
C9D C10D H10F 111.2
C11D C10D H10F 111.2
H10E C10D H10F 109.1
C12D C11D C10D 102.3(19)
C12D C11D H11E 111.3
C10D C11D H11E 111.3
C12D C11D H11F 111.3
C10D C11D H11F 111.3
H11E C11D H11F 109.2
C11D C12D O3D 118.0(18)
C11D C12D H12E 107.8
O3D C12D H12E 107.8
C11D C12D H12F 107.8
O3D C12D H12F 107.8
H12E C12D H12F 107.1
C9E O3E C12E 97(3)
C9E O3E Li1 136(3)
C12E O3E Li1 117(3)
O3E C9E C10E 107(2)
O3E C9E H9G 110.3
C10E C9E H9G 110.3
O3E C9E H9H 110.3
C10E C9E H9H 110.3
H9G C9E H9H 108.5
C9E C10E C11E 102.8(19)
C9E C10E H10G 111.2
C11E C10E H10G 111.2
C9E C10E H10H 111.2
C11E C10E H10H 111.2
H10G C10E H10H 109.1
C12E C11E C10E 99(3)
C12E C11E H11G 112.0
C10E C11E H11G 112.0
C12E C11E H11H 112.0
C10E C11E H11H 112.0
H11G C11E H11H 109.7
C11E C12E O3E 111(3)
C11E C12E H12G 109.4
O3E C12E H12G 109.4
C11E C12E H12H 109.4
O3E C12E H12H 109.4
H12G C12E H12H 108.0
C16T O4T C13T 106.9(4)
C16T O4T Li1 126.0(4)
C13T O4T Li1 124.8(4)
O4T C13T C14T 107.9(4)
O4T C13T H13A 110.1
C14T C13T H13A 110.1
O4T C13T H13B 110.1
C14T C13T H13B 110.1
H13A C13T H13B 108.4
C15T C14T C13T 104.5(4)
C15T C14T H14A 110.8
C13T C14T H14A 110.8
C15T C14T H14B 110.8
C13T C14T H14B 110.8
H14A C14T H14B 108.9
C16T C15T C14T 103.9(5)
C16T C15T H15A 111.0
C14T C15T H15A 111.0
C16T C15T H15B 111.0
C14T C15T H15B 111.0
H15A C15T H15B 109.0
O4T C16T C15T 106.7(5)
O4T C16T H16A 110.4
C15T C16T H16A 110.4
O4T C16T H16B 110.4
C15T C16T H16B 110.4
H16A C16T H16B 108.6
C17T O5T C20T 106.2(10)
C17T O5T Li2 135.9(9)
C20T O5T Li2 116.5(10)
O5T C17T C18T 99.1(10)
O5T C17T H17A 112.0
C18T C17T H17A 112.0
O5T C17T H17B 112.0
C18T C17T H17B 112.0
H17A C17T H17B 109.6
C19T C18T C17T 110.4(13)
C19T C18T H18A 109.6
C17T C18T H18A 109.6
C19T C18T H18B 109.6
C17T C18T H18B 109.6
H18A C18T H18B 108.1
C18T C19T C20T 109.9(12)
C18T C19T H19A 109.7
C20T C19T H19A 109.7
C18T C19T H19B 109.7
C20T C19T H19B 109.7
H19A C19T H19B 108.2
C19T C20T O5T 108.3(12)
C19T C20T H20A 110.0
O5T C20T H20A 110.0
C19T C20T H20B 110.0
O5T C20T H20B 110.0
H20A C20T H20B 108.4
C20D O5D C17D 116.2(19)
C20D O5D Li2 119.3(16)
C17D O5D Li2 122.3(13)
O5D C17D C18D 103.5(17)
O5D C17D H17C 111.1
C18D C17D H17C 111.1
O5D C17D H17D 111.1
C18D C17D H17D 111.1
H17C C17D H17D 109.0
C19D C18D C17D 98.3(18)
C19D C18D H18C 112.1
C17D C18D H18C 112.1
C19D C18D H18D 112.1
C17D C18D H18D 112.1
H18C C18D H18D 109.7
C18D C19D C20D 113(2)
C18D C19D H19C 108.9
C20D C19D H19C 108.9
C18D C19D H19D 108.9
C20D C19D H19D 108.9
H19C C19D H19D 107.7
O5D C20D C19D 104(2)
O5D C20D H20C 111.0
C19D C20D H20C 111.0
O5D C20D H20D 111.0
C19D C20D H20D 111.0
H20C C20D H20D 109.0
O5D Li2 O7D 106.7(10)
O5D Li2 O8T 117.0(7)
O7D Li2 O8T 107.3(7)
O5D Li2 O6T 105.4(8)
O7D Li2 O6T 113.6(8)
O8T Li2 O6T 107.0(4)
O8T Li2 O7T 113.6(10)
O6T Li2 O7T 102.5(8)
O8T Li2 O5T 101.7(5)
O6T Li2 O5T 115.4(7)
O7T Li2 O5T 116.7(11)
C21T O6T C24T 108.2(5)
C21T O6T Li2 128.6(4)
C24T O6T Li2 123.2(4)
O6T C21T C22T 108.7(5)
O6T C21T H21A 110.0
C22T C21T H21A 110.0
O6T C21T H21B 110.0
C22T C21T H21B 110.0
H21A C21T H21B 108.3
C23T C22T C21T 105.2(6)
C23T C22T H22A 110.7
C21T C22T H22A 110.7
C23T C22T H22B 110.7
C21T C22T H22B 110.7
H22A C22T H22B 108.8
C22T C23T C24T 103.4(6)
C22T C23T H23A 111.1
C24T C23T H23A 111.1
C22T C23T H23B 111.1
C24T C23T H23B 111.1
H23A C23T H23B 109.0
O6T C24T C23T 106.3(5)
O6T C24T H24A 110.5
C23T C24T H24A 110.5
O6T C24T H24B 110.5
C23T C24T H24B 110.5
H24A C24T H24B 108.7
C25T O7T C28T 109.7(19)
C25T O7T Li2 138.7(16)
C28T O7T Li2 110.7(17)
O7T C25T C26T 108.9(15)
O7T C25T H25A 109.9
C26T C25T H25A 109.9
O7T C25T H25B 109.9
C26T C25T H25B 109.9
H25A C25T H25B 108.3
C25T C26T C27T 102.9(15)
C25T C26T H26A 111.2
C27T C26T H26A 111.2
C25T C26T H26B 111.2
C27T C26T H26B 111.2
H26A C26T H26B 109.1
C28T C27T C26T 109(2)
C28T C27T H27A 109.8
C26T C27T H27A 109.8
C28T C27T H27B 109.8
C26T C27T H27B 109.8
H27A C27T H27B 108.2
C27T C28T O7T 109.2(19)
C27T C28T H28A 109.8
O7T C28T H28A 109.8
C27T C28T H28B 109.8
O7T C28T H28B 109.8
H28A C28T H28B 108.3
C28D O7D C25D 105.5(13)
C28D O7D Li2 126.6(13)
C25D O7D Li2 127.6(12)
C26D C25D O7D 114.6(13)
C26D C25D H25C 108.6
O7D C25D H25C 108.6
C26D C25D H25D 108.6
O7D C25D H25D 108.6
H25C C25D H25D 107.6
C25D C26D C27D 106.1(13)
C25D C26D H26C 110.5
C27D C26D H26C 110.5
C25D C26D H26D 110.5
C27D C26D H26D 110.5
H26C C26D H26D 108.7
C28D C27D C26D 101.0(13)
C28D C27D H27C 111.6
C26D C27D H27C 111.6
C28D C27D H27D 111.6
C26D C27D H27D 111.6
H27C C27D H27D 109.4
O7D C28D C27D 110.2(13)
O7D C28D H28C 109.6
C27D C28D H28C 109.6
O7D C28D H28D 109.6
C27D C28D H28D 109.6
H28C C28D H28D 108.1
C29T O8T C32U 107.6(10)
C29T O8T C32T 105.4(11)
C29T O8T Li2 131.9(4)
C32U O8T Li2 120.1(9)
C32T O8T Li2 117.7(9)
O8T C29T C30T 106.1(5)
O8T C29T H29A 110.5
C30T C29T H29A 110.5
O8T C29T H29B 110.5
C30T C29T H29B 110.5
H29A C29T H29B 108.7
C31U C30T C29T 107.4(12)
C31T C30T C29T 104.6(14)
C31T C30T H30A 110.8
C29T C30T H30A 110.8
C31T C30T H30B 110.8
C29T C30T H30B 110.8
H30A C30T H30B 108.9
C31U C30T H30C 110.2
C29T C30T H30C 110.2
C31U C30T H30D 110.2
C29T C30T H30D 110.2
H30C C30T H30D 108.5
C30T C31T C32T 100(3)
C30T C31T H31A 111.8
C32T C31T H31A 111.8
C30T C31T H31B 111.8
C32T C31T H31B 111.8
H31A C31T H31B 109.5
O8T C32T C31T 97.8(19)
O8T C32T H32A 112.2
C31T C32T H32A 112.2
O8T C32T H32B 112.2
C31T C32T H32B 112.2
H32A C32T H32B 109.8
C30T C31U C32U 99(2)
C30T C31U H31C 112.1
C32U C31U H31C 112.1
C30T C31U H31D 112.1
C32U C31U H31D 112.1
H31C C31U H31D 109.7
O8T C32U C31U 103.2(18)
O8T C32U H32C 111.1
C31U C32U H32C 111.1
O8T C32U H32D 111.1
C31U C32U H32D 111.1
H32C C32U H32D 109.1

loop_
_geom_bond_atom_site_label_1
_geom_bond_atom_site_label_2
_geom_bond_distance
Pd1 P1A 2.2615(10)
Pd1 P1B 2.2688(10)
P1A C2A 1.851(4)
P1A C5A 1.869(4)
P1A C1A 1.875(4)
C1A B3A 1.709(6)
C1A B2A 1.717(6)
C1A B4A 1.722(5)
C1A B6A 1.727(5)
C1A B5A 1.727(5)
B2A B6A 1.752(7)
B2A B7A 1.758(7)
B2A B8A 1.760(7)
B2A B3A 1.771(6)
B2A H2A 1.1100
B3A B9A 1.762(6)
B3A B4A 1.763(6)
B3A B8A 1.765(7)
B3A H3A 1.1100
B4A B9A 1.758(7)
B4A B5A 1.770(6)
B4A B10A 1.771(6)
B4A H4A 1.1100
B5A B6A 1.745(6)
B5A B11A 1.754(6)
B5A B10A 1.760(7)
B5A H5A 1.1100
B6A B7A 1.752(7)
B6A B11A 1.755(7)
B6A H6A 1.1100
B7A B11A 1.748(7)
B7A B8A 1.776(7)
B7A B12A 1.782(7)
B7A H7A 1.1100
B8A B12A 1.757(7)
B8A B9A 1.767(7)
B8A H8A 1.1100
B9A B10A 1.770(7)
B9A B12A 1.776(7)
B9A H9A 1.1100
B10A B12A 1.771(7)
B10A B11A 1.778(7)
B10A H10A 1.1100
B11A B12A 1.782(7)
B11A H11A 1.1100
B12A H12A 1.1100
C2A C4A 1.523(6)
C2A C3A 1.525(6)
C2A H2C 0.9900
C3A H3C 0.9700
C3A H3D 0.9700
C3A H3E 0.9700
C4A H4C 0.9700
C4A H4D 0.9700
C4A H4E 0.9700
C5A C7A 1.531(6)
C5A C6A 1.535(5)
C5A H5C 0.9900
C6A H6C 0.9700
C6A H6D 0.9700
C6A H6E 0.9700
C7A H7C 0.9700
C7A H7D 0.9700
C7A H7E 0.9700
C1B B5B 1.710(6)
C1B B3B 1.712(6)
C1B B6B 1.720(5)
C1B B2B 1.723(5)
C1B B4B 1.735(5)
C1B P1B 1.872(3)
B2B B6B 1.766(7)
B2B B7B 1.770(7)
B2B B3B 1.778(6)
B2B B8B 1.778(7)
B2B H2B 1.1100
B3B B4B 1.754(7)
B3B B9B 1.755(7)
B3B B8B 1.758(6)
B3B H3B 1.1100
B4B B5B 1.740(7)
B4B B10B 1.757(7)
B4B B9B 1.775(7)
B4B H4B 1.1100
B5B B10B 1.752(7)
B5B B11B 1.776(7)
B5B B6B 1.776(7)
B5B H5B 1.1100
B6B B11B 1.769(8)
B6B B7B 1.770(7)
B6B H6B 1.1100
B7B B8B 1.755(8)
B7B B12B 1.758(8)
B7B B11B 1.766(9)
B7B H7B 1.1100
B8B B9B 1.743(8)
B8B B12B 1.761(8)
B8B H8B 1.1100
B9B B12B 1.747(7)
B9B B10B 1.764(8)
B9B H9B 1.1100
B10B B12B 1.758(8)
B10B B11B 1.766(8)
B10B H10B 1.1100
B11B B12B 1.766(8)
B11B H11B 1.1100
B12B H12B 1.1100
P1B C2B 1.859(4)
P1B C5B 1.871(4)
C2B C3B 1.516(6)
C2B C4B 1.545(6)
C2B H2D 0.9900
C3B H3F 0.9700
C3B H3G 0.9700
C3B H3H 0.9700
C4B H4F 0.9700
C4B H4G 0.9700
C4B H4H 0.9700
C5B C7B 1.534(6)
C5B C6B 1.538(6)
C5B H5D 0.9900
C6B H6F 0.9700
C6B H6G 0.9700
C6B H6H 0.9700
C7B H7F 0.9700
C7B H7G 0.9700
C7B H7H 0.9700
Li1 O2T 1.85(3)
Li1 O2X 1.91(7)
Li1 O3E 1.913(12)
Li1 O3T 1.915(11)
Li1 O3D 1.918(9)
Li1 O1T 1.918(9)
Li1 O4T 1.918(8)
Li1 O2E 2.00(4)
O1T C4T 1.411(6)
O1T C1T 1.429(5)
C1T C2T 1.472(7)
C1T H1A 0.9800
C1T H1B 0.9800
C2T C3T 1.469(8)
C2T H2E 0.9800
C2T H2F 0.9800
C3T C4T 1.472(8)
C3T H3I 0.9800
C3T H3J 0.9800
C4T H4I 0.9800
C4T H4J 0.9800
O2X C8X 1.32(8)
O2X C5X 1.54(7)
C5X C6X 1.61(5)
C5X H5E 0.9800
C5X H5F 0.9800
C6X C7X 1.08(6)
C6X H6I 0.9800
C6X H6J 0.9800
C7X C8X 1.76(4)
C7X H7I 0.9800
C7X H7J 0.9800
C8X H8C 0.9800
C8X H8D 0.9800
O2T C5T 1.38(4)
O2T C8T 1.60(3)
C5T C6T 1.73(3)
C5T H5G 0.9800
C5T H5H 0.9800
C6T C7T 1.31(4)
C6T H6K 0.9800
C6T H6L 0.9800
C7T C8T 1.47(3)
C7T H7K 0.9800
C7T H7L 0.9800
C8T H8E 0.9800
C8T H8F 0.9800
O2E C8E 1.27(5)
O2E C5E 1.45(5)
C5E C6E 1.05(4)
C5E H5I 0.9800
C5E H5J 0.9800
C6E C7E 1.89(4)
C6E H6M 0.9800
C6E H6N 0.9800
C7E C8E 1.35(2)
C7E H7M 0.9800
C7E H7N 0.9800
C8E H8G 0.9800
C8E H8H 0.9800
O3T C12T 1.41(6)
O3T C9T 1.46(6)
C9T C10T 1.27(3)
C9T H9C 0.9800
C9T H9D 0.9800
C10T C11T 1.38(7)
C10T H10C 0.9800
C10T H10D 0.9800
C11T C12T 1.78(6)
C11T H11C 0.9800
C11T H11D 0.9800
C12T H12C 0.9800
C12T H12D 0.9800
O3D C9D 1.41(3)
O3D C12D 1.44(3)
C9D C10D 1.460(17)
C9D H9E 0.9800
C9D H9F 0.9800
C10D C11D 1.56(3)
C10D H10E 0.9800
C10D H10F 0.9800
C11D C12D 1.28(3)
C11D H11E 0.9800
C11D H11F 0.9800
C12D H12E 0.9800
C12D H12F 0.9800
O3E C9E 1.41(4)
O3E C12E 1.44(3)
C9E C10E 1.47(2)
C9E H9G 0.9800
C9E H9H 0.9800
C10E C11E 1.57(3)
C10E H10G 0.9800
C10E H10H 0.9800
C11E C12E 1.29(3)
C11E H11G 0.9800
C11E H11H 0.9800
C12E H12G 0.9800
C12E H12H 0.9800
O4T C16T 1.411(5)
O4T C13T 1.420(6)
C13T C14T 1.469(7)
C13T H13A 0.9800
C13T H13B 0.9800
C14T C15T 1.462(7)
C14T H14A 0.9800
C14T H14B 0.9800
C15T C16T 1.446(7)
C15T H15A 0.9800
C15T H15B 0.9800
C16T H16A 0.9800
C16T H16B 0.9800
O5T C17T 1.345(14)
O5T C20T 1.465(16)
O5T Li2 1.945(14)
C17T C18T 1.64(2)
C17T H17A 0.9800
C17T H17B 0.9800
C18T C19T 1.190(17)
C18T H18A 0.9800
C18T H18B 0.9800
C19T C20T 1.386(16)
C19T H19A 0.9800
C19T H19B 0.9800
C20T H20A 0.9800
C20T H20B 0.9800
O5D C20D 1.27(3)
O5D C17D 1.45(3)
O5D Li2 1.89(2)
C17D C18D 1.65(4)
C17D H17C 0.9800
C17D H17D 0.9800
C18D C19D 1.43(4)
C18D H18C 0.9800
C18D H18D 0.9800
C19D C20D 1.56(3)
C19D H19C 0.9800
C19D H19D 0.9800
C20D H20C 0.9800
C20D H20D 0.9800
Li2 O7D 1.90(2)
Li2 O8T 1.904(10)
Li2 O6T 1.923(11)
Li2 O7T 1.94(3)
O6T C21T 1.404(6)
O6T C24T 1.408(6)
C21T C22T 1.462(9)
C21T H21A 0.9800
C21T H21B 0.9800
C22T C23T 1.457(9)
C22T H22A 0.9800
C22T H22B 0.9800
C23T C24T 1.491(9)
C23T H23A 0.9800
C23T H23B 0.9800
C24T H24A 0.9800
C24T H24B 0.9800
O7T C25T 1.39(3)
O7T C28T 1.41(3)
C25T C26T 1.43(2)
C25T H25A 0.9800
C25T H25B 0.9800
C26T C27T 1.53(4)
C26T H26A 0.9800
C26T H26B 0.9800
C27T C28T 1.33(3)
C27T H27A 0.9800
C27T H27B 0.9800
C28T H28A 0.9800
C28T H28B 0.9800
O7D C28D 1.41(2)
O7D C25D 1.45(2)
C25D C26D 1.289(17)
C25D H25C 0.9800
C25D H25D 0.9800
C26D C27D 1.59(3)
C26D H26C 0.9800
C26D H26D 0.9800
C27D C28D 1.50(2)
C27D H27C 0.9800
C27D H27D 0.9800
C28D H28C 0.9800
C28D H28D 0.9800
O8T C29T 1.421(6)
O8T C32U 1.424(16)
O8T C32T 1.48(2)
C29T C30T 1.482(8)
C29T H29A 0.9800
C29T H29B 0.9800
C30T C31U 1.46(3)
C30T C31T 1.47(4)
C30T H30A 0.9800
C30T H30B 0.9800
C30T H30C 0.9800
C30T H30D 0.9800
C31T C32T 1.52(5)
C31T H31A 0.9800
C31T H31B 0.9800
C32T H32A 0.9800
C32T H32B 0.9800
C31U C32U 1.56(4)
C31U H31C 0.9800
C31U H31D 0.9800
C32U H32C 0.9800
C32U H32D 0.9800

loop_
_geom_torsion_atom_site_label_1
_geom_torsion_atom_site_label_2
_geom_torsion_atom_site_label_3
_geom_torsion_atom_site_label_4
_geom_torsion
C2A P1A C1A B3A -89.2(3)
C5A P1A C1A B3A 161.3(3)
Pd1 P1A C1A B3A 35.6(3)
C2A P1A C1A B2A -18.1(3)
C5A P1A C1A B2A -127.6(3)
Pd1 P1A C1A B2A 106.6(3)
C2A P1A C1A B4A -157.5(3)
C5A P1A C1A B4A 93.0(3)
Pd1 P1A C1A B4A -32.8(3)
C2A P1A C1A B6A 57.3(3)
C5A P1A C1A B6A -52.2(3)
Pd1 P1A C1A B6A -177.9(3)
C2A P1A C1A B5A 132.1(3)
C5A P1A C1A B5A 22.7(3)
Pd1 P1A C1A B5A -103.1(3)
B3A C1A B2A B6A -140.9(3)
B4A C1A B2A B6A -103.3(3)
B5A C1A B2A B6A -36.4(3)
P1A C1A B2A B6A 116.8(3)
B3A C1A B2A B7A -102.2(4)
B4A C1A B2A B7A -64.6(4)
B6A C1A B2A B7A 38.7(3)
B5A C1A B2A B7A 2.4(4)
P1A C1A B2A B7A 155.5(3)
B3A C1A B2A B8A -38.7(3)
B4A C1A B2A B8A -1.2(4)
B6A C1A B2A B8A 102.1(4)
B5A C1A B2A B8A 65.8(4)
P1A C1A B2A B8A -141.0(3)
B4A C1A B2A B3A 37.6(3)
B6A C1A B2A B3A 140.9(3)
B5A C1A B2A B3A 104.5(3)
P1A C1A B2A B3A -102.3(3)
B2A C1A B3A B9A 101.5(3)
B4A C1A B3A B9A -38.7(3)
B6A C1A B3A B9A 64.8(4)
B5A C1A B3A B9A -1.2(4)
P1A C1A B3A B9A -143.9(3)
B2A C1A B3A B4A 140.2(3)
B6A C1A B3A B4A 103.6(3)
B5A C1A B3A B4A 37.5(3)
P1A C1A B3A B4A -105.2(3)
B2A C1A B3A B8A 38.6(3)
B4A C1A B3A B8A -101.6(3)
B6A C1A B3A B8A 2.0(4)
B5A C1A B3A B8A -64.0(4)
P1A C1A B3A B8A 153.2(3)
B4A C1A B3A B2A -140.2(3)
B6A C1A B3A B2A -36.6(3)
B5A C1A B3A B2A -102.7(3)
P1A C1A B3A B2A 114.6(3)
B6A B2A B3A C1A 34.9(3)
B7A B2A B3A C1A 98.4(3)
B8A B2A B3A C1A 135.9(3)
C1A B2A B3A B9A -98.6(3)
B6A B2A B3A B9A -63.7(4)
B7A B2A B3A B9A -0.2(4)
B8A B2A B3A B9A 37.3(3)
C1A B2A B3A B4A -35.4(3)
B6A B2A B3A B4A -0.4(4)
B7A B2A B3A B4A 63.0(4)
B8A B2A B3A B4A 100.5(4)
C1A B2A B3A B8A -135.9(3)
B6A B2A B3A B8A -101.0(4)
B7A B2A B3A B8A -37.5(3)
B3A C1A B4A B9A 38.7(3)
B2A C1A B4A B9A 1.0(4)
B6A C1A B4A B9A -65.6(4)
B5A C1A B4A B9A -101.3(3)
P1A C1A B4A B9A 144.2(3)
B2A C1A B4A B3A -37.8(3)
B6A C1A B4A B3A -104.3(3)
B5A C1A B4A B3A -140.0(3)
P1A C1A B4A B3A 105.5(3)
B3A C1A B4A B5A 140.0(3)
B2A C1A B4A B5A 102.3(3)
B6A C1A B4A B5A 35.7(3)
P1A C1A B4A B5A -114.5(3)
B3A C1A B4A B10A 101.6(4)
B2A C1A B4A B10A 63.8(4)
B6A C1A B4A B10A -2.8(4)
B5A C1A B4A B10A -38.5(3)
P1A C1A B4A B10A -153.0(3)
B9A B3A B4A C1A 136.0(3)
B8A B3A B4A C1A 98.3(3)
B2A B3A B4A C1A 35.2(3)
C1A B3A B4A B9A -136.0(3)
B8A B3A B4A B9A -37.7(3)
B2A B3A B4A B9A -100.8(3)
C1A B3A B4A B5A -35.3(3)
B9A B3A B4A B5A 100.7(3)
B8A B3A B4A B5A 62.9(4)
B2A B3A B4A B5A -0.1(4)
C1A B3A B4A B10A -98.2(3)
B9A B3A B4A B10A 37.8(3)
B8A B3A B4A B10A 0.1(4)
B2A B3A B4A B10A -62.9(4)
B3A C1A B5A B6A 104.0(3)
B2A C1A B5A B6A 36.6(3)
B4A C1A B5A B6A 141.5(3)
P1A C1A B5A B6A -116.6(3)
B3A C1A B5A B11A 64.9(4)
B2A C1A B5A B11A -2.4(4)
B4A C1A B5A B11A 102.5(3)
B6A C1A B5A B11A -39.0(3)
P1A C1A B5A B11A -155.6(3)
B3A C1A B5A B10A 1.2(4)
B2A C1A B5A B10A -66.2(4)
B4A C1A B5A B10A 38.8(3)
B6A C1A B5A B10A -102.7(3)
P1A C1A B5A B10A 140.6(3)
B3A C1A B5A B4A -37.6(3)
B2A C1A B5A B4A -105.0(3)
B6A C1A B5A B4A -141.5(3)
P1A C1A B5A B4A 101.8(3)
B9A B4A B5A C1A 98.3(3)
B3A B4A B5A C1A 35.1(3)
B10A B4A B5A C1A 136.1(3)
C1A B4A B5A B6A -34.5(3)
B9A B4A B5A B6A 63.8(4)
B3A B4A B5A B6A 0.6(4)
B10A B4A B5A B6A 101.6(4)
C1A B4A B5A B11A -98.5(3)
B9A B4A B5A B11A -0.2(4)
B3A B4A B5A B11A -63.4(4)
B10A B4A B5A B11A 37.6(3)
C1A B4A B5A B10A -136.1(3)
B9A B4A B5A B10A -37.8(3)
B3A B4A B5A B10A -101.1(4)
B3A C1A B6A B5A -103.4(3)
B2A C1A B6A B5A -140.5(3)
B4A C1A B6A B5A -36.1(3)
P1A C1A B6A B5A 109.6(3)
B3A C1A B6A B7A -1.8(4)
B2A C1A B6A B7A -38.8(3)
B4A C1A B6A B7A 65.5(4)
B5A C1A B6A B7A 101.6(4)
P1A C1A B6A B7A -148.8(3)
B3A C1A B6A B2A 37.1(3)
B4A C1A B6A B2A 104.4(3)
B5A C1A B6A B2A 140.5(3)
P1A C1A B6A B2A -109.9(3)
B3A C1A B6A B11A -64.4(4)
B2A C1A B6A B11A -101.5(4)
B4A C1A B6A B11A 2.9(4)
B5A C1A B6A B11A 39.0(3)
P1A C1A B6A B11A 148.6(3)
B11A B5A B6A C1A 136.0(3)
B10A B5A B6A C1A 98.2(3)
B4A B5A B6A C1A 34.2(3)
C1A B5A B6A B7A -98.8(3)
B11A B5A B6A B7A 37.2(3)
B10A B5A B6A B7A -0.6(4)
B4A B5A B6A B7A -64.6(4)
C1A B5A B6A B2A -35.1(3)
B11A B5A B6A B2A 100.9(4)
B10A B5A B6A B2A 63.1(4)
B4A B5A B6A B2A -0.9(4)
C1A B5A B6A B11A -136.0(3)
B10A B5A B6A B11A -37.8(3)
B4A B5A B6A B11A -101.8(3)
B7A B2A B6A C1A -136.1(3)
B8A B2A B6A C1A -98.0(3)
B3A B2A B6A C1A -34.5(3)
C1A B2A B6A B5A 35.3(3)
B7A B2A B6A B5A -100.8(4)
B8A B2A B6A B5A -62.7(4)
B3A B2A B6A B5A 0.8(4)
C1A B2A B6A B7A 136.1(3)
B8A B2A B6A B7A 38.1(3)
B3A B2A B6A B7A 101.6(4)
C1A B2A B6A B11A 99.0(3)
B7A B2A B6A B11A -37.1(3)
B8A B2A B6A B11A 1.0(4)
B3A B2A B6A B11A 64.5(4)
C1A B6A B7A B11A -100.1(3)
B5A B6A B7A B11A -37.3(3)
B2A B6A B7A B11A -138.4(3)
C1A B6A B7A B2A 38.3(3)
B5A B6A B7A B2A 101.1(3)
B11A B6A B7A B2A 138.4(3)
C1A B6A B7A B8A 0.8(4)
B5A B6A B7A B8A 63.5(4)
B2A B6A B7A B8A -37.5(3)
B11A B6A B7A B8A 100.9(4)
C1A B6A B7A B12A -61.7(4)
B5A B6A B7A B12A 1.0(4)
B2A B6A B7A B12A -100.0(4)
B11A B6A B7A B12A 38.4(3)
C1A B2A B7A B11A -1.3(4)
B6A B2A B7A B11A 37.3(3)
B8A B2A B7A B11A -100.4(4)
B3A B2A B7A B11A -63.1(4)
C1A B2A B7A B6A -38.6(3)
B8A B2A B7A B6A -137.7(4)
B3A B2A B7A B6A -100.4(4)
C1A B2A B7A B8A 99.0(3)
B6A B2A B7A B8A 137.7(4)
B3A B2A B7A B8A 37.2(3)
C1A B2A B7A B12A 62.7(4)
B6A B2A B7A B12A 101.4(4)
B8A B2A B7A B12A -36.3(3)
B3A B2A B7A B12A 0.9(5)
C1A B2A B8A B12A -63.3(4)
B6A B2A B8A B12A -0.6(5)
B7A B2A B8A B12A 37.2(3)
B3A B2A B8A B12A -101.4(4)
C1A B2A B8A B3A 38.1(3)
B6A B2A B8A B3A 100.8(3)
B7A B2A B8A B3A 138.5(4)
C1A B2A B8A B9A 0.9(4)
B6A B2A B8A B9A 63.5(4)
B7A B2A B8A B9A 101.3(4)
B3A B2A B8A B9A -37.2(3)
C1A B2A B8A B7A -100.4(3)
B6A B2A B8A B7A -37.8(3)
B3A B2A B8A B7A -138.5(4)
C1A B3A B8A B12A 62.8(4)
B9A B3A B8A B12A -37.2(3)
B4A B3A B8A B12A 0.4(4)
B2A B3A B8A B12A 101.2(4)
C1A B3A B8A B2A -38.4(3)
B9A B3A B8A B2A -138.3(4)
B4A B3A B8A B2A -100.7(3)
C1A B3A B8A B9A 100.0(3)
B4A B3A B8A B9A 37.6(3)
B2A B3A B8A B9A 138.3(4)
C1A B3A B8A B7A -1.4(4)
B9A B3A B8A B7A -101.4(4)
B4A B3A B8A B7A -63.8(4)
B2A B3A B8A B7A 36.9(3)
B11A B7A B8A B12A -37.8(3)
B6A B7A B8A B12A -101.2(4)
B2A B7A B8A B12A -138.9(4)
B11A B7A B8A B2A 101.1(4)
B6A B7A B8A B2A 37.6(3)
B12A B7A B8A B2A 138.9(4)
B11A B7A B8A B3A 63.9(4)
B6A B7A B8A B3A 0.4(5)
B2A B7A B8A B3A -37.2(3)
B12A B7A B8A B3A 101.6(4)
B11A B7A B8A B9A 0.5(4)
B6A B7A B8A B9A -63.0(4)
B2A B7A B8A B9A -100.6(4)
B12A B7A B8A B9A 38.2(3)
C1A B4A B9A B3A -38.1(3)
B5A B4A B9A B3A -100.2(3)
B10A B4A B9A B3A -137.8(3)
C1A B4A B9A B8A -0.4(4)
B3A B4A B9A B8A 37.7(3)
B5A B4A B9A B8A -62.5(4)
B10A B4A B9A B8A -100.0(4)
C1A B4A B9A B10A 99.7(3)
B3A B4A B9A B10A 137.8(3)
B5A B4A B9A B10A 37.5(3)
C1A B4A B9A B12A 62.5(4)
B3A B4A B9A B12A 100.6(4)
B5A B4A B9A B12A 0.4(4)
B10A B4A B9A B12A -37.1(3)
C1A B3A B9A B4A 38.5(3)
B8A B3A B9A B4A 137.8(3)
B2A B3A B9A B4A 100.7(3)
C1A B3A B9A B8A -99.2(3)
B4A B3A B9A B8A -137.8(3)
B2A B3A B9A B8A -37.1(3)
C1A B3A B9A B10A 0.7(4)
B4A B3A B9A B10A -37.9(3)
B8A B3A B9A B10A 99.9(4)
B2A B3A B9A B10A 62.8(4)
C1A B3A B9A B12A -62.7(4)
B4A B3A B9A B12A -101.2(4)
B8A B3A B9A B12A 36.5(3)
B2A B3A B9A B12A -0.6(4)
B12A B8A B9A B4A 101.1(4)
B2A B8A B9A B4A -0.3(4)
B3A B8A B9A B4A -37.8(3)
B7A B8A B9A B4A 62.9(4)
B12A B8A B9A B3A 138.9(3)
B2A B8A B9A B3A 37.4(3)
B7A B8A B9A B3A 100.6(4)
B12A B8A B9A B10A 37.6(3)
B2A B8A B9A B10A -63.9(4)
B3A B8A B9A B10A -101.3(3)
B7A B8A B9A B10A -0.7(4)
B2A B8A B9A B12A -101.4(4)
B3A B8A B9A B12A -138.9(3)
B7A B8A B9A B12A -38.2(3)
C1A B5A B10A B9A -0.7(4)
B6A B5A B10A B9A -63.6(4)
B11A B5A B10A B9A -101.1(4)
B4A B5A B10A B9A 37.5(3)
C1A B5A B10A B12A 62.7(4)
B6A B5A B10A B12A -0.1(4)
B11A B5A B10A B12A -37.6(3)
B4A B5A B10A B12A 101.0(4)
C1A B5A B10A B4A -38.2(3)
B6A B5A B10A B4A -101.1(3)
B11A B5A B10A B4A -138.6(3)
C1A B5A B10A B11A 100.3(3)
B6A B5A B10A B11A 37.5(3)
B4A B5A B10A B11A 138.6(3)
B4A B9A B10A B5A -37.8(3)
B3A B9A B10A B5A 0.1(4)
B8A B9A B10A B5A 63.4(4)
B12A B9A B10A B5A 100.7(4)
B4A B9A B10A B12A -138.5(3)
B3A B9A B10A B12A -100.7(4)
B8A B9A B10A B12A -37.4(3)
B3A B9A B10A B4A 37.8(3)
B8A B9A B10A B4A 101.1(4)
B12A B9A B10A B4A 138.5(3)
B4A B9A B10A B11A -100.5(4)
B3A B9A B10A B11A -62.7(4)
B8A B9A B10A B11A 0.6(4)
B12A B9A B10A B11A 38.0(3)
C1A B4A B10A B5A 38.3(3)
B9A B4A B10A B5A 137.7(3)
B3A B4A B10A B5A 99.9(3)
C1A B4A B10A B9A -99.4(3)
B3A B4A B10A B9A -37.8(3)
B5A B4A B10A B9A -137.7(3)
C1A B4A B10A B12A -62.2(4)
B9A B4A B10A B12A 37.2(3)
B3A B4A B10A B12A -0.6(4)
B5A B4A B10A B12A -100.5(4)
C1A B4A B10A B11A 1.5(4)
B9A B4A B10A B11A 100.9(4)
B3A B4A B10A B11A 63.1(4)
B5A B4A B10A B11A -36.8(3)
B6A B7A B11A B5A 37.1(3)
B2A B7A B11A B5A -0.1(5)
B8A B7A B11A B5A -63.3(4)
B12A B7A B11A B5A -100.4(4)
B2A B7A B11A B6A -37.2(3)
B8A B7A B11A B6A -100.3(3)
B12A B7A B11A B6A -137.4(3)
B6A B7A B11A B10A 100.3(3)
B2A B7A B11A B10A 63.1(4)
B8A B7A B11A B10A -0.1(4)
B12A B7A B11A B10A -37.2(3)
B6A B7A B11A B12A 137.4(3)
B2A B7A B11A B12A 100.2(4)
B8A B7A B11A B12A 37.1(3)
C1A B5A B11A B7A 1.5(4)
B6A B5A B11A B7A -37.2(3)
B10A B5A B11A B7A 101.2(4)
B4A B5A B11A B7A 63.8(4)
C1A B5A B11A B6A 38.8(3)
B10A B5A B11A B6A 138.4(3)
B4A B5A B11A B6A 101.0(3)
C1A B5A B11A B10A -99.7(3)
B6A B5A B11A B10A -138.4(3)
B4A B5A B11A B10A -37.4(3)
C1A B5A B11A B12A -62.4(4)
B6A B5A B11A B12A -101.2(4)
B10A B5A B11A B12A 37.3(3)
B4A B5A B11A B12A -0.1(4)
C1A B6A B11A B7A 99.6(3)
B5A B6A B11A B7A 138.3(3)
B2A B6A B11A B7A 37.3(3)
C1A B6A B11A B5A -38.8(3)
B7A B6A B11A B5A -138.3(3)
B2A B6A B11A B5A -101.0(3)
C1A B6A B11A B10A -1.8(4)
B5A B6A B11A B10A 37.0(3)
B7A B6A B11A B10A -101.3(4)
B2A B6A B11A B10A -64.0(4)
C1A B6A B11A B12A 61.2(4)
B5A B6A B11A B12A 100.0(4)
B7A B6A B11A B12A -38.3(3)
B2A B6A B11A B12A -1.0(4)
B5A B10A B11A B7A -100.4(4)
B9A B10A B11A B7A -0.4(4)
B12A B10A B11A B7A 37.6(3)
B4A B10A B11A B7A -63.3(4)
B9A B10A B11A B5A 100.0(3)
B12A B10A B11A B5A 138.0(3)
B4A B10A B11A B5A 37.1(3)
B5A B10A B11A B6A -36.9(3)
B9A B10A B11A B6A 63.1(4)
B12A B10A B11A B6A 101.1(4)
B4A B10A B11A B6A 0.2(5)
B5A B10A B11A B12A -138.0(3)
B9A B10A B11A B12A -38.0(3)
B4A B10A B11A B12A -100.9(4)
B2A B8A B12A B10A 63.2(4)
B3A B8A B12A B10A -0.8(5)
B9A B8A B12A B10A -37.7(3)
B7A B8A B12A B10A 100.0(4)
B2A B8A B12A B9A 100.9(4)
B3A B8A B12A B9A 36.9(3)
B7A B8A B12A B9A 137.7(4)
B2A B8A B12A B7A -36.8(3)
B3A B8A B12A B7A -100.8(4)
B9A B8A B12A B7A -137.7(4)
B2A B8A B12A B11A 0.0(5)
B3A B8A B12A B11A -64.0(4)
B9A B8A B12A B11A -100.9(4)
B7A B8A B12A B11A 36.7(3)
B5A B10A B12A B8A -62.7(4)
B9A B10A B12A B8A 37.7(3)
B4A B10A B12A B8A 0.8(5)
B11A B10A B12A B8A -99.9(4)
B5A B10A B12A B9A -100.4(3)
B4A B10A B12A B9A -36.9(3)
B11A B10A B12A B9A -137.7(3)
B5A B10A B12A B7A 0.7(4)
B9A B10A B12A B7A 101.2(4)
B4A B10A B12A B7A 64.3(4)
B11A B10A B12A B7A -36.5(3)
B5A B10A B12A B11A 37.2(3)
B9A B10A B12A B11A 137.7(3)
B4A B10A B12A B11A 100.8(4)
B4A B9A B12A B8A -100.4(4)
B3A B9A B12A B8A -36.8(3)
B10A B9A B12A B8A -137.7(4)
B4A B9A B12A B10A 37.3(3)
B3A B9A B12A B10A 100.9(4)
B8A B9A B12A B10A 137.7(4)
B4A B9A B12A B7A -62.5(4)
B3A B9A B12A B7A 1.1(5)
B8A B9A B12A B7A 37.9(3)
B10A B9A B12A B7A -99.8(4)
B4A B9A B12A B11A -0.5(4)
B3A B9A B12A B11A 63.1(4)
B8A B9A B12A B11A 99.9(4)
B10A B9A B12A B11A -37.8(3)
B11A B7A B12A B8A 138.0(4)
B6A B7A B12A B8A 99.8(4)
B2A B7A B12A B8A 36.6(3)
B11A B7A B12A B10A 37.1(3)
B6A B7A B12A B10A -1.1(4)
B2A B7A B12A B10A -64.4(4)
B8A B7A B12A B10A -100.9(4)
B11A B7A B12A B9A 100.2(4)
B6A B7A B12A B9A 62.0(4)
B2A B7A B12A B9A -1.3(5)
B8A B7A B12A B9A -37.8(3)
B6A B7A B12A B11A -38.2(3)
B2A B7A B12A B11A -101.4(4)
B8A B7A B12A B11A -138.0(4)
B7A B11A B12A B8A -37.4(3)
B5A B11A B12A B8A 63.6(4)
B6A B11A B12A B8A 0.7(5)
B10A B11A B12A B8A 100.9(4)
B7A B11A B12A B10A -138.3(3)
B5A B11A B12A B10A -37.3(3)
B6A B11A B12A B10A -100.3(3)
B7A B11A B12A B9A -100.6(4)
B5A B11A B12A B9A 0.4(4)
B6A B11A B12A B9A -62.6(4)
B10A B11A B12A B9A 37.7(3)
B5A B11A B12A B7A 101.0(3)
B6A B11A B12A B7A 38.1(3)
B10A B11A B12A B7A 138.3(3)
C5A P1A C2A C4A -168.5(3)
C1A P1A C2A C4A 81.5(3)
Pd1 P1A C2A C4A -45.4(3)
C5A P1A C2A C3A 57.4(4)
C1A P1A C2A C3A -52.5(4)
Pd1 P1A C2A C3A -179.4(3)
C2A P1A C5A C7A 161.1(3)
C1A P1A C5A C7A -85.3(3)
Pd1 P1A C5A C7A 40.4(3)
C2A P1A C5A C6A 42.2(3)
C1A P1A C5A C6A 155.8(3)
Pd1 P1A C5A C6A -78.5(3)
B5B C1B B2B B6B -37.4(3)
B3B C1B B2B B6B -139.9(3)
B4B C1B B2B B6B -103.7(3)
P1B C1B B2B B6B 113.1(3)
B5B C1B B2B B7B 2.4(4)
B3B C1B B2B B7B -100.1(4)
B6B C1B B2B B7B 39.8(3)
B4B C1B B2B B7B -63.9(4)
P1B C1B B2B B7B 152.9(3)
B5B C1B B2B B3B 102.5(3)
B6B C1B B2B B3B 139.9(3)
B4B C1B B2B B3B 36.1(3)
P1B C1B B2B B3B -107.1(3)
B5B C1B B2B B8B 64.1(4)
B3B C1B B2B B8B -38.4(3)
B6B C1B B2B B8B 101.5(4)
B4B C1B B2B B8B -2.2(5)
P1B C1B B2B B8B -145.5(3)
B5B C1B B3B B4B 36.2(3)
B6B C1B B3B B4B 103.8(3)
B2B C1B B3B B4B 141.6(3)
P1B C1B B3B B4B -103.1(3)
B5B C1B B3B B9B -3.8(4)
B6B C1B B3B B9B 63.8(4)
B2B C1B B3B B9B 101.6(4)
B4B C1B B3B B9B -39.9(3)
P1B C1B B3B B9B -143.1(3)
B5B C1B B3B B8B -66.2(4)
B6B C1B B3B B8B 1.4(5)
B2B C1B B3B B8B 39.2(3)
B4B C1B B3B B8B -102.3(4)
P1B C1B B3B B8B 154.5(3)
B5B C1B B3B B2B -105.4(3)
B6B C1B B3B B2B -37.8(3)
B4B C1B B3B B2B -141.6(3)
P1B C1B B3B B2B 115.3(3)
B6B B2B B3B C1B 35.3(3)
B7B B2B B3B C1B 98.3(4)
B8B B2B B3B C1B 135.7(4)
C1B B2B B3B B4B -34.7(3)
B6B B2B B3B B4B 0.6(4)
B7B B2B B3B B4B 63.6(4)
B8B B2B B3B B4B 101.0(4)
C1B B2B B3B B9B -99.3(4)
B6B B2B B3B B9B -64.0(4)
B7B B2B B3B B9B -1.0(5)
B8B B2B B3B B9B 36.4(4)
C1B B2B B3B B8B -135.7(4)
B6B B2B B3B B8B -100.4(4)
B7B B2B B3B B8B -37.4(4)
B3B C1B B4B B5B 140.7(3)
B6B C1B B4B B5B 36.8(3)
B2B C1B B4B B5B 104.2(3)
P1B C1B B4B B5B -108.9(3)
B5B C1B B4B B3B -140.7(3)
B6B C1B B4B B3B -103.9(3)
B2B C1B B4B B3B -36.6(3)
P1B C1B B4B B3B 110.4(3)
B5B C1B B4B B10B -39.4(3)
B3B C1B B4B B10B 101.3(4)
B6B C1B B4B B10B -2.6(4)
B2B C1B B4B B10B 64.7(4)
P1B C1B B4B B10B -148.3(3)
B5B C1B B4B B9B -101.8(4)
B3B C1B B4B B9B 38.9(3)
B6B C1B B4B B9B -65.0(4)
B2B C1B B4B B9B 2.4(4)
P1B C1B B4B B9B 149.3(3)
B9B B3B B4B C1B 135.3(3)
B8B B3B B4B C1B 98.6(3)
B2B B3B B4B C1B 34.4(3)
C1B B3B B4B B5B -34.6(3)
B9B B3B B4B B5B 100.7(4)
B8B B3B B4B B5B 63.9(4)
B2B B3B B4B B5B -0.3(4)
C1B B3B B4B B10B -98.0(3)
B9B B3B B4B B10B 37.3(3)
B8B B3B B4B B10B 0.5(4)
B2B B3B B4B B10B -63.6(4)
C1B B3B B4B B9B -135.3(3)
B8B B3B B4B B9B -36.8(3)
B2B B3B B4B B9B -101.0(4)
B3B C1B B5B B4B -36.4(3)
B6B C1B B5B B4B -141.2(3)
B2B C1B B5B B4B -104.1(3)
P1B C1B B5B B4B 103.4(3)
B3B C1B B5B B10B 3.5(4)
B6B C1B B5B B10B -101.3(4)
B2B C1B B5B B10B -64.2(4)
B4B C1B B5B B10B 39.9(3)
P1B C1B B5B B10B 143.3(3)
B3B C1B B5B B11B 66.4(4)
B6B C1B B5B B11B -38.4(3)
B2B C1B B5B B11B -1.2(4)
B4B C1B B5B B11B 102.8(4)
P1B C1B B5B B11B -153.8(3)
B3B C1B B5B B6B 104.8(3)
B2B C1B B5B B6B 37.1(3)
B4B C1B B5B B6B 141.2(3)
P1B C1B B5B B6B -115.4(3)
B3B B4B B5B C1B 34.6(3)
B10B B4B B5B C1B 135.2(3)
B9B B4B B5B C1B 97.4(3)
C1B B4B B5B B10B -135.2(3)
B3B B4B B5B B10B -100.6(4)
B9B B4B B5B B10B -37.8(4)
C1B B4B B5B B11B -98.2(4)
B3B B4B B5B B11B -63.6(4)
B10B B4B B5B B11B 37.0(4)
B9B B4B B5B B11B -0.8(5)
C1B B4B B5B B6B -34.7(3)
B3B B4B B5B B6B -0.1(4)
B10B B4B B5B B6B 100.5(4)
B9B B4B B5B B6B 62.7(4)
B5B C1B B6B B2B 140.8(3)
B3B C1B B6B B2B 38.0(3)
B4B C1B B6B B2B 104.7(3)
P1B C1B B6B B2B -113.5(3)
B5B C1B B6B B11B 38.5(3)
B3B C1B B6B B11B -64.2(4)
B2B C1B B6B B11B -102.3(4)
B4B C1B B6B B11B 2.4(4)
P1B C1B B6B B11B 144.3(3)
B5B C1B B6B B7B 101.0(4)
B3B C1B B6B B7B -1.8(5)
B2B C1B B6B B7B -39.8(4)
B4B C1B B6B B7B 64.9(4)
P1B C1B B6B B7B -153.3(3)
B3B C1B B6B B5B -102.7(3)
B2B C1B B6B B5B -140.8(3)
B4B C1B B6B B5B -36.1(3)
P1B C1B B6B B5B 105.7(3)
B7B B2B B6B C1B -134.6(4)
B3B B2B B6B C1B -35.1(3)
B8B B2B B6B C1B -97.4(3)
C1B B2B B6B B11B 98.0(4)
B7B B2B B6B B11B -36.6(4)
B3B B2B B6B B11B 62.9(4)
B8B B2B B6B B11B 0.7(4)
C1B B2B B6B B7B 134.6(4)
B3B B2B B6B B7B 99.6(4)
B8B B2B B6B B7B 37.3(3)
C1B B2B B6B B5B 34.4(3)
B7B B2B B6B B5B -100.2(4)
B3B B2B B6B B5B -0.6(4)
B8B B2B B6B B5B -62.9(4)
B4B B5B B6B C1B 35.2(3)
B10B B5B B6B C1B 99.4(4)
B11B B5B B6B C1B 136.3(4)
C1B B5B B6B B2B -34.7(3)
B4B B5B B6B B2B 0.5(4)
B10B B5B B6B B2B 64.6(4)
B11B B5B B6B B2B 101.6(4)
C1B B5B B6B B11B -136.3(4)
B4B B5B B6B B11B -101.1(4)
B10B B5B B6B B11B -37.0(4)
C1B B5B B6B B7B -98.0(4)
B4B B5B B6B B7B -62.8(4)
B10B B5B B6B B7B 1.4(5)
B11B B5B B6B B7B 38.3(4)
C1B B2B B7B B8B 98.5(3)
B6B B2B B7B B8B 137.7(4)
B3B B2B B7B B8B 37.4(3)
C1B B2B B7B B12B 61.3(5)
B6B B2B B7B B12B 100.5(4)
B3B B2B B7B B12B 0.2(5)
B8B B2B B7B B12B -37.2(4)
C1B B2B B7B B11B -2.6(5)
B6B B2B B7B B11B 36.7(4)
B3B B2B B7B B11B -63.7(4)
B8B B2B B7B B11B -101.1(4)
C1B B2B B7B B6B -39.3(3)
B3B B2B B7B B6B -100.4(4)
B8B B2B B7B B6B -137.7(4)
C1B B6B B7B B8B 1.4(5)
B2B B6B B7B B8B -38.1(4)
B11B B6B B7B B8B 101.1(5)
B5B B6B B7B B8B 62.6(5)
C1B B6B B7B B12B -62.3(5)
B2B B6B B7B B12B -101.7(4)
B11B B6B B7B B12B 37.4(4)
B5B B6B B7B B12B -1.1(5)
C1B B6B B7B B11B -99.7(4)
B2B B6B B7B B11B -139.1(4)
B5B B6B B7B B11B -38.5(4)
C1B B6B B7B B2B 39.4(3)
B11B B6B B7B B2B 139.1(4)
B5B B6B B7B B2B 100.7(4)
B12B B7B B8B B9B 36.9(3)
B11B B7B B8B B9B -0.6(5)
B2B B7B B8B B9B -101.9(4)
B6B B7B B8B B9B -64.2(5)
B12B B7B B8B B3B 100.5(4)
B11B B7B B8B B3B 63.0(5)
B2B B7B B8B B3B -38.2(4)
B6B B7B B8B B3B -0.5(6)
B11B B7B B8B B12B -37.5(4)
B2B B7B B8B B12B -138.7(4)
B6B B7B B8B B12B -101.0(5)
B12B B7B B8B B2B 138.7(4)
B11B B7B B8B B2B 101.2(4)
B6B B7B B8B B2B 37.7(4)
C1B B3B B8B B9B 100.5(4)
B4B B3B B8B B9B 37.3(3)
B2B B3B B8B B9B 139.2(4)
C1B B3B B8B B7B -0.5(5)
B4B B3B B8B B7B -63.7(5)
B9B B3B B8B B7B -101.1(5)
B2B B3B B8B B7B 38.1(4)
C1B B3B B8B B12B 62.8(4)
B4B B3B B8B B12B -0.4(5)
B9B B3B B8B B12B -37.7(4)
B2B B3B B8B B12B 101.5(4)
C1B B3B B8B B2B -38.7(3)
B4B B3B B8B B2B -101.9(4)
B9B B3B B8B B2B -139.2(4)
C1B B2B B8B B9B 1.2(5)
B6B B2B B8B B9B 62.9(4)
B7B B2B B8B B9B 100.5(4)
B3B B2B B8B B9B -36.8(4)
C1B B2B B8B B7B -99.3(4)
B6B B2B B8B B7B -37.6(3)
B3B B2B B8B B7B -137.3(4)
C1B B2B B8B B3B 38.0(3)
B6B B2B B8B B3B 99.7(3)
B7B B2B B8B B3B 137.3(4)
C1B B2B B8B B12B -62.3(4)
B6B B2B B8B B12B -0.6(4)
B7B B2B B8B B12B 37.0(4)
B3B B2B B8B B12B -100.3(4)
B7B B8B B9B B12B -36.9(3)
B3B B8B B9B B12B -137.6(4)
B2B B8B B9B B12B -100.7(4)
B7B B8B B9B B3B 100.7(4)
B12B B8B B9B B3B 137.6(4)
B2B B8B B9B B3B 36.9(4)
B7B B8B B9B B10B 0.9(5)
B3B B8B B9B B10B -99.8(4)
B12B B8B B9B B10B 37.8(3)
B2B B8B B9B B10B -62.9(5)
B7B B8B B9B B4B 63.9(5)
B3B B8B B9B B4B -36.7(3)
B12B B8B B9B B4B 100.9(4)
B2B B8B B9B B4B 0.2(5)
C1B B3B B9B B8B -99.2(3)
B4B B3B B9B B8B -138.8(4)
B2B B3B B9B B8B -36.8(3)
C1B B3B B9B B12B -61.0(4)
B4B B3B B9B B12B -100.6(4)
B8B B3B B9B B12B 38.2(4)
B2B B3B B9B B12B 1.5(5)
C1B B3B B9B B10B 2.5(4)
B4B B3B B9B B10B -37.1(3)
B8B B3B B9B B10B 101.7(4)
B2B B3B B9B B10B 64.9(4)
C1B B3B B9B B4B 39.6(3)
B8B B3B B9B B4B 138.8(4)
B2B B3B B9B B4B 102.0(4)
C1B B4B B9B B8B -1.5(5)
B5B B4B B9B B8B -63.2(5)
B3B B4B B9B B8B 37.1(4)
B10B B4B B9B B8B -101.0(4)
C1B B4B B9B B12B 62.7(5)
B5B B4B B9B B12B 1.0(5)
B3B B4B B9B B12B 101.2(4)
B10B B4B B9B B12B -36.9(4)
C1B B4B B9B B3B -38.5(3)
B5B B4B B9B B3B -100.2(4)
B10B B4B B9B B3B -138.1(4)
C1B B4B B9B B10B 99.6(4)
B5B B4B B9B B10B 37.9(4)
B3B B4B B9B B10B 138.1(4)
C1B B5B B10B B4B -39.8(3)
B11B B5B B10B B4B -138.9(4)
B6B B5B B10B B4B -102.1(4)
C1B B5B B10B B12B 61.1(5)
B4B B5B B10B B12B 100.9(4)
B11B B5B B10B B12B -38.0(4)
B6B B5B B10B B12B -1.2(5)
C1B B5B B10B B9B -1.8(5)
B4B B5B B10B B9B 38.1(3)
B11B B5B B10B B9B -100.9(4)
B6B B5B B10B B9B -64.1(5)
C1B B5B B10B B11B 99.1(4)
B4B B5B B10B B11B 138.9(4)
B6B B5B B10B B11B 36.8(4)
C1B B4B B10B B5B 38.9(3)
B3B B4B B10B B5B 100.4(3)
B9B B4B B10B B5B 137.6(4)
C1B B4B B10B B12B -62.1(4)
B5B B4B B10B B12B -100.9(4)
B3B B4B B10B B12B -0.5(5)
B9B B4B B10B B12B 36.7(3)
C1B B4B B10B B9B -98.8(4)
B5B B4B B10B B9B -137.6(4)
B3B B4B B10B B9B -37.2(3)
C1B B4B B10B B11B 1.7(5)
B5B B4B B10B B11B -37.1(4)
B3B B4B B10B B11B 63.3(4)
B9B B4B B10B B11B 100.5(4)
B8B B9B B10B B5B 63.3(5)
B12B B9B B10B B5B 101.3(4)
B3B B9B B10B B5B -0.4(5)
B4B B9B B10B B5B -37.5(3)
B8B B9B B10B B4B 100.8(4)
B12B B9B B10B B4B 138.8(4)
B3B B9B B10B B4B 37.1(3)
B8B B9B B10B B12B -38.0(3)
B3B B9B B10B B12B -101.7(4)
B4B B9B B10B B12B -138.8(4)
B8B B9B B10B B11B -0.8(5)
B12B B9B B10B B11B 37.3(3)
B3B B9B B10B B11B -64.5(4)
B4B B9B B10B B11B -101.6(4)
B5B B10B B11B B7B -100.3(4)
B4B B10B B11B B7B -63.7(5)
B12B B10B B11B B7B 37.3(4)
B9B B10B B11B B7B 0.4(5)
B5B B10B B11B B12B -137.7(4)
B4B B10B B11B B12B -101.1(4)
B9B B10B B11B B12B -37.0(3)
B5B B10B B11B B6B -36.9(4)
B4B B10B B11B B6B -0.3(5)
B12B B10B B11B B6B 100.7(4)
B9B B10B B11B B6B 63.8(5)
B4B B10B B11B B5B 36.6(4)
B12B B10B B11B B5B 137.7(4)
B9B B10B B11B B5B 100.7(4)
B8B B7B B11B B10B 0.2(5)
B12B B7B B11B B10B -37.3(3)
B2B B7B B11B B10B 64.4(5)
B6B B7B B11B B10B 101.0(4)
B8B B7B B11B B12B 37.5(3)
B2B B7B B11B B12B 101.7(4)
B6B B7B B11B B12B 138.3(4)
B8B B7B B11B B6B -100.8(4)
B12B B7B B11B B6B -138.3(4)
B2B B7B B11B B6B -36.6(3)
B8B B7B B11B B5B -62.3(5)
B12B B7B B11B B5B -99.8(4)
B2B B7B B11B B5B 1.9(5)
B6B B7B B11B B5B 38.5(3)
C1B B6B B11B B10B -1.2(5)
B2B B6B B11B B10B -63.5(5)
B7B B6B B11B B10B -100.2(4)
B5B B6B B11B B10B 36.6(4)
C1B B6B B11B B7B 99.0(4)
B2B B6B B11B B7B 36.7(3)
B5B B6B B11B B7B 136.8(4)
C1B B6B B11B B12B 61.8(5)
B2B B6B B11B B12B -0.4(5)
B7B B6B B11B B12B -37.1(4)
B5B B6B B11B B12B 99.6(4)
C1B B6B B11B B5B -37.8(3)
B2B B6B B11B B5B -100.1(4)
B7B B6B B11B B5B -136.8(4)
C1B B5B B11B B10B -100.7(4)
B4B B5B B11B B10B -37.1(4)
B6B B5B B11B B10B -138.7(4)
C1B B5B B11B B7B -0.5(5)
B4B B5B B11B B7B 63.1(5)
B10B B5B B11B B7B 100.2(4)
B6B B5B B11B B7B -38.5(4)
C1B B5B B11B B12B -63.3(5)
B4B B5B B11B B12B 0.3(5)
B10B B5B B11B B12B 37.4(4)
B6B B5B B11B B12B -101.3(5)
C1B B5B B11B B6B 38.1(3)
B4B B5B B11B B6B 101.6(4)
B10B B5B B11B B6B 138.7(4)
B8B B9B B12B B10B 137.9(4)
B3B B9B B12B B10B 99.7(4)
B4B B9B B12B B10B 36.6(4)
B8B B9B B12B B7B 36.8(4)
B3B B9B B12B B7B -1.4(5)
B10B B9B B12B B7B -101.1(4)
B4B B9B B12B B7B -64.5(5)
B3B B9B B12B B8B -38.1(3)
B10B B9B B12B B8B -137.9(4)
B4B B9B B12B B8B -101.2(4)
B8B B9B B12B B11B 100.4(4)
B3B B9B B12B B11B 62.3(5)
B10B B9B B12B B11B -37.4(4)
B4B B9B B12B B11B -0.8(6)
B5B B10B B12B B9B -100.1(4)
B4B B10B B12B B9B -37.2(3)
B11B B10B B12B B9B -138.3(4)
B5B B10B B12B B7B 0.5(5)
B4B B10B B12B B7B 63.5(5)
B9B B10B B12B B7B 100.6(4)
B11B B10B B12B B7B -37.7(4)
B5B B10B B12B B8B -62.7(5)
B4B B10B B12B B8B 0.3(5)
B9B B10B B12B B8B 37.4(4)
B11B B10B B12B B8B -100.9(4)
B5B B10B B12B B11B 38.2(4)
B4B B10B B12B B11B 101.2(4)
B9B B10B B12B B11B 138.3(4)
B8B B7B B12B B9B -36.7(4)
B11B B7B B12B B9B 101.6(4)
B2B B7B B12B B9B 0.7(5)
B6B B7B B12B B9B 64.2(5)
B8B B7B B12B B10B -100.5(4)
B11B B7B B12B B10B 37.7(4)
B2B B7B B12B B10B -63.1(5)
B6B B7B B12B B10B 0.4(5)
B11B B7B B12B B8B 138.2(4)
B2B B7B B12B B8B 37.4(4)
B6B B7B B12B B8B 100.9(4)
B8B B7B B12B B11B -138.2(4)
B2B B7B B12B B11B -100.8(4)
B6B B7B B12B B11B -37.3(4)
B7B B8B B12B B9B 138.8(4)
B3B B8B B12B B9B 37.9(3)
B2B B8B B12B B9B 101.7(4)
B9B B8B B12B B10B -37.8(4)
B7B B8B B12B B10B 101.0(4)
B3B B8B B12B B10B 0.1(5)
B2B B8B B12B B10B 63.9(5)
B9B B8B B12B B7B -138.8(4)
B3B B8B B12B B7B -100.9(4)
B2B B8B B12B B7B -37.1(3)
B9B B8B B12B B11B -101.3(4)
B7B B8B B12B B11B 37.4(4)
B3B B8B B12B B11B -63.5(5)
B2B B8B B12B B11B 0.4(5)
B10B B11B B12B B9B 37.6(4)
B7B B11B B12B B9B -100.3(4)
B6B B11B B12B B9B -63.0(5)
B5B B11B B12B B9B 0.3(6)
B7B B11B B12B B10B -137.9(4)
B6B B11B B12B B10B -100.6(4)
B5B B11B B12B B10B -37.2(4)
B10B B11B B12B B7B 137.9(4)
B6B B11B B12B B7B 37.3(4)
B5B B11B B12B B7B 100.7(4)
B10B B11B B12B B8B 100.6(4)
B7B B11B B12B B8B -37.3(4)
B6B B11B B12B B8B 0.1(5)
B5B B11B B12B B8B 63.4(5)
B5B C1B P1B C2B 155.3(3)
B3B C1B P1B C2B -68.0(3)
B6B C1B P1B C2B 81.9(3)
B2B C1B P1B C2B 6.0(3)
B4B C1B P1B C2B -136.8(3)
B5B C1B P1B C5B 46.3(3)
B3B C1B P1B C5B -176.9(3)
B6B C1B P1B C5B -27.1(4)
B2B C1B P1B C5B -103.0(3)
B4B C1B P1B C5B 114.2(3)
B5B C1B P1B Pd1 -80.0(3)
B3B C1B P1B Pd1 56.8(3)
B6B C1B P1B Pd1 -153.3(3)
B2B C1B P1B Pd1 130.8(3)
B4B C1B P1B Pd1 -12.0(3)
C5B P1B C2B C3B 178.7(3)
C1B P1B C2B C3B 70.1(3)
Pd1 P1B C2B C3B -58.7(3)
C5B P1B C2B C4B -63.1(3)
C1B P1B C2B C4B -171.6(3)
Pd1 P1B C2B C4B 59.6(3)
C2B P1B C5B C7B 101.1(3)
C1B P1B C5B C7B -147.9(3)
Pd1 P1B C5B C7B -19.4(4)
C2B P1B C5B C6B -27.1(4)
C1B P1B C5B C6B 83.9(3)
Pd1 P1B C5B C6B -147.6(3)
C4T O1T C1T C2T 9.8(6)
Li1 O1T C1T C2T -174.3(4)
O1T C1T C2T C3T 8.4(7)
C1T C2T C3T C4T -22.2(7)
C1T O1T C4T C3T -24.4(6)
Li1 O1T C4T C3T 159.4(5)
C2T C3T C4T O1T 28.9(6)
C8X O2X C5X C6X 10(5)
Li1 O2X C5X C6X -149(3)
O2X C5X C6X C7X -43(5)
C5X C6X C7X C8X 50(5)
C5X O2X C8X C7X 13(4)
Li1 O2X C8X C7X 169(4)
C6X C7X C8X O2X -46(6)
O2X Li1 O2T C5T 59(15)
O3E Li1 O2T C5T -61(4)
O3T Li1 O2T C5T -61(4)
O3D Li1 O2T C5T -54(3)
O1T Li1 O2T C5T 66(3)
O4T Li1 O2T C5T -172(3)
O2E Li1 O2T C5T 138(26)
O2X Li1 O2T C8T -83(16)
O3E Li1 O2T C8T 158(3)
O3T Li1 O2T C8T 158(3)
O3D Li1 O2T C8T 165(3)
O1T Li1 O2T C8T -75(3)
O4T Li1 O2T C8T 46(3)
O2E Li1 O2T C8T -4(22)
C8T O2T C5T C6T -5(3)
Li1 O2T C5T C6T -150(3)
O2T C5T C6T C7T 18(3)
C5T C6T C7T C8T -23(3)
C6T C7T C8T O2T 21(3)
C5T O2T C8T C7T -7(3)
Li1 O2T C8T C7T 139(3)
C8E O2E C5E C6E 63(5)
Li1 O2E C5E C6E -134(4)
O2E C5E C6E C7E -57(4)
C5E C6E C7E C8E 38(3)
C5E O2E C8E C7E -17(4)
Li1 O2E C8E C7E -175(4)
C6E C7E C8E O2E -7(4)
C12T O3T C9T C10T 5(7)
Li1 O3T C9T C10T 165(5)
O3T C9T C10T C11T 16(5)
C9T C10T C11T C12T -25(4)
C9T O3T C12T C11T -17(6)
Li1 O3T C12T C11T -178(5)
C10T C11T C12T O3T 24(5)
C12D O3D C9D C10D -31(3)
Li1 O3D C9D C10D -180(2)
O3D C9D C10D C11D 29(2)
C9D C10D C11D C12D -13(2)
C10D C11D C12D O3D -7(3)
C9D O3D C12D C11D 24(4)
Li1 O3D C12D C11D 172(3)
C12E O3E C9E C10E -32(7)
Li1 O3E C9E C10E -175(7)
O3E C9E C10E C11E 11(8)
C9E C10E C11E C12E 18(7)
C10E C11E C12E O3E -43(6)
C9E O3E C12E C11E 51(6)
Li1 O3E C12E C11E -158(5)
C16T O4T C13T C14T -8.0(6)
Li1 O4T C13T C14T 155.3(4)
O4T C13T C14T C15T -11.9(7)
C13T C14T C15T C16T 26.6(7)
C13T O4T C16T C15T 25.4(6)
Li1 O4T C16T C15T -137.8(5)
C14T C15T C16T O4T -32.5(7)
C20T O5T C17T C18T 23.4(17)
Li2 O5T C17T C18T -141.7(16)
O5T C17T C18T C19T -19(2)
C17T C18T C19T C20T 5(2)
C18T C19T C20T O5T 10(2)
C17T O5T C20T C19T -23.7(19)
Li2 O5T C20T C19T 144.8(12)
C20D O5D C17D C18D -24(3)
Li2 O5D C17D C18D 139.1(16)
O5D C17D C18D C19D 16(2)
C17D C18D C19D C20D -7(3)
C17D O5D C20D C19D 19(3)
Li2 O5D C20D C19D -144.2(15)
C18D C19D C20D O5D -6(3)
C20D O5D Li2 O7D -32(2)
C17D O5D Li2 O7D 164.8(15)
C20D O5D Li2 O8T 88(2)
C17D O5D Li2 O8T -75.0(18)
C20D O5D Li2 O6T -154(2)
C17D O5D Li2 O6T 43.8(17)
C20D O5D Li2 O7T -44(2)
C17D O5D Li2 O7T 153.5(16)
C20D O5D Li2 O5T 75(4)
C17D O5D Li2 O5T -88(4)
C24T O6T C21T C22T -3.6(7)
Li2 O6T C21T C22T 173.7(5)
O6T C21T C22T C23T -14.7(8)
C21T C22T C23T C24T 25.8(8)
C21T O6T C24T C23T 20.1(7)
Li2 O6T C24T C23T -157.3(5)
C22T C23T C24T O6T -28.6(7)
C28T O7T C25T C26T -1(3)
Li2 O7T C25T C26T -169(3)
O7T C25T C26T C27T 1(3)
C25T C26T C27T C28T 0(3)
C26T C27T C28T O7T 0(3)
C25T O7T C28T C27T 1(3)
Li2 O7T C28T C27T 172(2)
O5D Li2 O7D C28D 133.2(19)
O8T Li2 O7D C28D 7(2)
O6T Li2 O7D C28D -111.1(18)
O7T Li2 O7D C28D -119(9)
O5T Li2 O7D C28D 117.1(19)
O5D Li2 O7D C25D -55(2)
O8T Li2 O7D C25D 179.0(16)
O6T Li2 O7D C25D 61(2)
O7T Li2 O7D C25D 53(7)
O5T Li2 O7D C25D -70.9(19)
C28D O7D C25D C26D 14(2)
Li2 O7D C25D C26D -159.3(17)
O7D C25D C26D C27D -17(2)
C25D C26D C27D C28D 13(2)
C25D O7D C28D C27D -4(2)
Li2 O7D C28D C27D 169.7(15)
C26D C27D C28D O7D -5(2)
C32U O8T C29T C30T 13.5(18)
C32T O8T C29T C30T -21.1(13)
Li2 O8T C29T C30T -174.5(5)
O8T C29T C30T C31U 14.4(14)
O8T C29T C30T C31T -11.7(16)
C31U C30T C31T C32T -62(5)
C29T C30T C31T C32T 38(3)
C29T O8T C32T C31T 44(3)
C32U O8T C32T C31T -55(2)
Li2 O8T C32T C31T -158.2(19)
C30T C31T C32T O8T -50(3)
C31T C30T C31U C32U 54(5)
C29T C30T C31U C32U -33(3)
C29T O8T C32U C31U -34(3)
C32T O8T C32U C31U 57(2)
Li2 O8T C32U C31U 152.6(19)
C30T C31U C32U O8T 41(4)
